data_7117198
loop_
_publ_author_name
'Zhuxiu Zhang'
'Wen-Yang Gao'
'Lukasz Wojtas'
'Zhenjie Zhang'
'Michael J. Zaworotko'

_publ_section_title
;
 A new family of anionic organic-inorganic hybrid doughnut-like
 nanostructures
;
_journal_name_full Chem.Commun.
_journal_page_first 9223
_journal_paper_doi 10.1039/C5cc02719E
_journal_volume 51
_journal_year 2015
_chemical_formula_moiety 'C64 H32 Cl4 O64 V16, 4(C4 H12 N), 17.5(O)'
_chemical_formula_sum 'C80 H80 Cl4 N4 O81.5 V16'
_chemical_formula_weight 3358.32
_space_group_crystal_system tetragonal
_space_group_IT_number 139
_space_group_name_Hall '-I 4 2'
_space_group_name_H-M_alt 'I 4/m m m'
_symmetry_space_group_name_Hall '-I 4 2'
_symmetry_space_group_name_H-M 'I 4/m m m'
_atom_sites_solution_hydrogens mixed
_audit_creation_date 2015-02-23
_audit_creation_method
;
Olex2 1.2
(compiled 2015.01.26 svn.r3150 for OlexSys, GUI svn.r4998)
;
_audit_update_record
;
2015-03-16 deposited with the CCDC.
2015-04-24 downloaded from the CCDC.
;
_cell_angle_alpha 90
_cell_angle_beta 90
_cell_angle_gamma 90
_cell_formula_units_Z 2
_cell_length_a 14.9098(9)
_cell_length_b 14.9098(9)
_cell_length_c 38.069(2)
_cell_measurement_reflns_used 7134
_cell_measurement_temperature 296(2)
_cell_measurement_theta_max 14.08
_cell_measurement_theta_min 2.26
_cell_volume 8462.8(8)
_computing_cell_refinement 'SAINT v8.34A (Bruker, 2013)'
_computing_data_reduction 'SAINT v8.34A (Bruker, 2013)'
_computing_molecular_graphics 'Olex2 (Dolomanov et al., 2009)'
_computing_publication_material 'Olex2 (Dolomanov et al., 2009)'
_computing_structure_refinement 'XL (Sheldrick, 2008)'
_diffrn_ambient_temperature 296.15
_diffrn_measured_fraction_theta_full 0.997
_diffrn_measured_fraction_theta_max 0.997
_diffrn_measurement_device_type 'APEX-II CCD'
_diffrn_measurement_method 'phi scans'
_diffrn_radiation_type synchrotron
_diffrn_radiation_wavelength 0.518
_diffrn_reflns_av_R_equivalents 0.1153
_diffrn_reflns_av_unetI/netI 0.0332
_diffrn_reflns_Laue_measured_fraction_full 0.997
_diffrn_reflns_Laue_measured_fraction_max 0.997
_diffrn_reflns_limit_h_max 15
_diffrn_reflns_limit_h_min -14
_diffrn_reflns_limit_k_max 13
_diffrn_reflns_limit_k_min -15
_diffrn_reflns_limit_l_max 40
_diffrn_reflns_limit_l_min -40
_diffrn_reflns_number 55527
_diffrn_reflns_point_group_measured_fraction_full 0.997
_diffrn_reflns_point_group_measured_fraction_max 0.997
_diffrn_reflns_theta_full 15.821
_diffrn_reflns_theta_max 15.821
_diffrn_reflns_theta_min 1.069
_diffrn_source synchrotron
_diffrn_standards_number 0
_exptl_absorpt_coefficient_mu 0.407
_exptl_absorpt_correction_T_max 0.7437
_exptl_absorpt_correction_T_min 0.6679
_exptl_absorpt_correction_type multi-scan
_exptl_absorpt_process_details
;
SADABS-2014/5 (Bruker,2014/5) was used for absorption correction.
wR2(int) was 0.1183 before and 0.0895 after correction.
The Ratio of minimum to maximum transmission is 0.8981.
The \l/2 correction factor is 0.00150.
;
_exptl_crystal_density_diffrn 1.318
_exptl_crystal_description block
_exptl_crystal_F_000 3352
_exptl_crystal_size_max 0.02
_exptl_crystal_size_mid 0.02
_exptl_crystal_size_min 0.01
_refine_diff_density_max 0.391
_refine_diff_density_min -0.466
_refine_diff_density_rms 0.102
_refine_ls_extinction_coef .
_refine_ls_extinction_method none
_refine_ls_goodness_of_fit_ref 1.149
_refine_ls_hydrogen_treatment constr
_refine_ls_matrix_type full
_refine_ls_number_parameters 203
_refine_ls_number_reflns 1527
_refine_ls_number_restraints 15
_refine_ls_restrained_S_all 1.159
_refine_ls_R_factor_all 0.1013
_refine_ls_R_factor_gt 0.0753
_refine_ls_shift/su_max 0.000
_refine_ls_shift/su_mean 0.000
_refine_ls_structure_factor_coef Fsqd
_refine_ls_weighting_details 'w=1/[\s^2^(Fo^2^)+(0.1473P)^2^+13.2872P] where P=(Fo^2^+2Fc^2^)/3'
_refine_ls_weighting_scheme calc
_refine_ls_wR_factor_gt 0.2072
_refine_ls_wR_factor_ref 0.2364
_reflns_Friedel_coverage 0.000
_reflns_Friedel_fraction_full .
_reflns_Friedel_fraction_max .
_reflns_number_gt 1101
_reflns_number_total 1527
_reflns_threshold_expression 'I > 2\s(I)'
_cod_data_source_file c5cc02719e2.cif
_cod_data_source_block DEA_hydoughnut-1
_cod_original_cell_volume 8462.8(12)
_cod_original_formula_sum 'C80 H80 Cl4 N4 O81.50 V16'
_cod_database_code 7117198
_shelx_space_group_comment
;
The symmetry employed for this shelxl refinement is uniquely defined
by the following loop, which should always be used as a source of
symmetry information in preference to the above space-group names.
They are only intended as comments.
;
_shelx_estimated_absorpt_t_max 0.996
_shelx_estimated_absorpt_t_min 0.992
_olex2_refinement_description
;
1. Fixed Uiso
 At 1.2 times of:
  All C(H) groups, All C(H,H) groups, All N(H,H) groups
 At 1.5 times of:
  All C(H,H,H) groups
2. Restrained distances
 H13A-H14A
 -2.2 with sigma of 0.02
 N1AA-C13_$3
 1.5 with sigma of 0.02
 C14-C13 = N1AA-C13
 1.5 with sigma of 0.02
 C50_$1-C50_$2
 2.5 with sigma of 0.02
 C50-C52
 1.5 with sigma of 0.02
 N3-C50
 1.47 with sigma of 0.02
 N1AA-C14
 2.5 with sigma of 0.04
 N3-C52
 2.47 with sigma of 0.04
3. Uiso/Uaniso restraints and constraints
C13 \\sim N1AA \\sim C14: within 1.7A with sigma of 0.04 and sigma for terminal
atoms of 0.08
C50 \\sim C52: within 1.7A with sigma of 0.02 and sigma for terminal atoms of
0.04
C50 \\sim O1 \\sim O2: within 1.7A with sigma of 0.04 and sigma for terminal
atoms of 0.08
4. Others
 Fixed Sof: O11(0.5) Cl1(0.125) O3(0.5) O4(0.5) C12(0.5) O12(0.25) O40(0.25)
 C13(0.25) H13A(0.25) H13B(0.25) N1AA(0.125) H1AA(0.125) H1AB(0.125) C14(0.25)
 H14A(0.25) H14B(0.25) H14C(0.25) C50(0.25) H50B(0.25) H50A(0.25) N3(0.125)
 H3A(0.125) H3B(0.125) C52(0.25) H52A(0.25) H52B(0.25) H52C(0.25) O13(0.01563)
 O14(0.125) O19(0.0625) O20(0.0625) O21(0.03125) O23(0.0625) O24(0.0625)
 O22(0.125) O27(0.03125) O26(0.03125) O29(0.0625) O32(0.01563) O33(0.01563)
 O34(0.03125) O1(0.03125) O2(0.0625) O6(0.0625) O35(0.0625) O36(0.00781)
 O37(0.00781) O39(0.125)
5.a Riding coordinates:
 C13(H13A,H13B), N1AA(H1AA,H1AB), C50(H50B,H50A), N3(H3A,H3B), C52(H52A,H52B,
 H52C)
5.b Aromatic/amide H refined with riding coordinates:
 C6(H6), C9(H9), C10(H10)
5.c Idealised Me refined as rotating group:
 C14(H14A,H14B,H14C)
;
_shelx_shelxl_version_number 2014/7
_olex2_submission_special_instructions 'No special instructions were received'

loop_
_space_group_symop_operation_xyz
'x, y, z'
'-y, x, z'
'-x, -y, z'
'y, -x, z'
'x, -y, -z'
'-x, y, -z'
'y, x, -z'
'-y, -x, -z'
'x+1/2, y+1/2, z+1/2'
'-y+1/2, x+1/2, z+1/2'
'-x+1/2, -y+1/2, z+1/2'
'y+1/2, -x+1/2, z+1/2'
'x+1/2, -y+1/2, -z+1/2'
'-x+1/2, y+1/2, -z+1/2'
'y+1/2, x+1/2, -z+1/2'
'-y+1/2, -x+1/2, -z+1/2'
'-x, -y, -z'
'y, -x, -z'
'x, y, -z'
'-y, x, -z'
'-x, y, z'
'x, -y, z'
'-y, -x, z'
'y, x, z'
'-x+1/2, -y+1/2, -z+1/2'
'y+1/2, -x+1/2, -z+1/2'
'x+1/2, y+1/2, -z+1/2'
'-y+1/2, x+1/2, -z+1/2'
'-x+1/2, y+1/2, z+1/2'
'x+1/2, -y+1/2, z+1/2'
'-y+1/2, -x+1/2, z+1/2'
'y+1/2, x+1/2, z+1/2'

loop_
_atom_site_label
_atom_site_type_symbol
_atom_site_fract_x
_atom_site_fract_y
_atom_site_fract_z
_atom_site_U_iso_or_equiv
_atom_site_adp_type
_atom_site_occupancy
_atom_site_site_symmetry_order
_atom_site_calc_flag
_atom_site_refinement_flags_posn
_atom_site_refinement_flags_adp
_atom_site_refinement_flags_occupancy
_atom_site_disorder_assembly
_atom_site_disorder_group
V1 V 0.15444(11) 0.0000 0.20624(4) 0.0756(8) Uani 1 2 d S T P . .
V2 V 0.15707(17) 0.5000 0.0000 0.0861(9) Uani 1 4 d S T P . .
Cl3 Cl 0.0000 0.0000 0.16266(11) 0.0636(12) Uani 1 8 d S T P . .
V4 V 0.0000 0.5000 0.06049(7) 0.0868(10) Uani 1 4 d S T P . .
O41 O 0.1928(3) 0.0858(3) 0.16788(11) 0.0694(12) Uani 1 1 d . . . A 1
O42 O 0.2442(5) 0.0000 0.22892(17) 0.091(2) Uani 1 2 d S T P A .
C4 C 0.1560(4) 0.1560(4) 0.1569(2) 0.068(2) Uani 1 2 d S T P A 1
O5 O 0.0922(3) 0.0922(3) 0.22535(16) 0.0812(19) Uani 1 2 d S T P A .
C6 C 0.2035(4) 0.2035(4) 0.1263(2) 0.066(2) Uani 1 2 d S T P . .
H6 H 0.1784 0.1784 0.1464 0.079 Uiso 1 2 calc RS T P A 2
C9 C 0.1664(5) 0.2778(5) 0.1114(2) 0.086(2) Uani 1 1 d . . . . .
H9 H 0.1139 0.3019 0.1206 0.103 Uiso 1 1 calc R . . . .
C10 C 0.2861(6) 0.2861(6) 0.0706(3) 0.101(4) Uani 1 2 d S T P . .
H10 H 0.3186 0.3186 0.0540 0.122 Uiso 1 2 calc RS T P . .
O11 O 0.0909(6) 0.4381(5) 0.0357(2) 0.081(3) Uani 0.5 1 d . . . . .
Cl1 Cl 0.0000 0.3993(4) 0.0000 0.0649(16) Uani 0.5 4 d S T P . .
C11 C 0.2059(6) 0.3166(5) 0.0833(2) 0.101(3) Uani 1 1 d . . . . .
O3 O 0.0868(5) 0.4175(5) 0.0755(2) 0.062(2) Uani 0.5 1 d . . . . .
O4 O 0.1934(6) 0.4160(6) 0.0347(2) 0.074(2) Uani 0.5 1 d . . . . .
C12 C 0.1570(9) 0.3861(8) 0.0625(3) 0.061(3) Uani 0.5 1 d . . . . .
O12 O 0.0000 0.4276(7) 0.0949(3) 0.082(4) Uani 0.5 2 d S T P . .
O40 O 0.2468(9) 0.4315(8) 0.0000 0.084(4) Uani 0.5 2 d S T P . .
C13 C 0.453(3) -0.068(3) 0.1796(11) 0.18(2) Uiso 0.25 1 d D U . B 1
H13A H 0.5000 -0.1031 0.1677 0.213 Uiso 0.5 2 d DRS T P B 1
H13B H 0.4114 -0.0435 0.1624 0.213 Uiso 0.25 1 d R . . B 1
N1AA N 0.5000 0.0000 0.2021(18) 0.30(3) Uiso 0.5 4 d DS TU P B 1
H1AA H 0.5431 -0.0253 0.2134 0.362 Uiso 0.125 1 d R . . B 1
H1AB H 0.4569 0.0253 0.2134 0.362 Uiso 0.125 1 d R . . B 1
C14 C 0.406(3) -0.138(3) 0.2009(13) 0.19(2) Uiso 0.25 1 d D U . B 1
H14A H 0.4488 -0.1681 0.2155 0.292 Uiso 0.25 1 calc DGR . . B 1
H14B H 0.3777 -0.1799 0.1855 0.292 Uiso 0.25 1 calc GR . . B 1
H14C H 0.3615 -0.1095 0.2154 0.292 Uiso 0.25 1 calc GR . . B 1
C50 C 0.247(3) -0.316(3) 0.2221(8) 0.166(17) Uiso 0.25 1 d D U . C 2
H50B H 0.2010 -0.3010 0.2050 0.199 Uiso 0.25 1 d R . . C 2
H50A H 0.2345 -0.3744 0.2320 0.199 Uiso 0.25 1 d R . . C 2
N3 N 0.2500 -0.2500 0.2500 0.21(3) Uiso 0.5 4 d DS T P C 2
H3A H 0.2408 -0.2000 0.2393 0.255 Uiso 0.125 1 d R . . C 2
H3B H 0.3000 -0.2592 0.2607 0.255 Uiso 0.125 1 d R . . C 2
C52 C 0.339(3) -0.319(4) 0.2055(11) 0.25(2) Uiso 0.25 1 d D U . C 2
H52A H 0.3405 -0.3620 0.1868 0.374 Uiso 0.25 1 d R . . C 2
H52B H 0.3509 -0.2601 0.1961 0.374 Uiso 0.25 1 d R . . C 2
H52C H 0.3838 -0.3335 0.2227 0.374 Uiso 0.25 1 d R . . C 2
O13 O 0.5000 0.5000 0.0000 0.17(7) Uiso 0.2501 16 d S T P . .
O14 O 0.146(4) 0.210(3) 0.0000 0.21(2) Uiso 0.25 2 d S T P . .
O19 O 0.587(6) 0.5000 -0.067(2) 0.12(2) Uiso 0.125 2 d S T P . .
O20 O 0.0000 0.066(8) 0.077(3) 0.23(6) Uiso 0.125 2 d S T P . .
O21 O 0.0000 0.280(5) 0.0000 0.10(2) Uiso 0.125 4 d S T P . .
O23 O 0.0000 0.133(7) 0.086(3) 0.15(3) Uiso 0.125 2 d S T P . .
O24 O 0.078(4) 0.078(4) 0.074(3) 0.16(3) Uiso 0.125 2 d S T P . .
O22 O 0.0000 0.165(8) 0.061(3) 0.30(6) Uiso 0.25 2 d S T P . .
O27 O 0.5000 -0.5000 0.206(3) 0.21(4) Uiso 0.25 8 d S T P . .
O26 O 0.5000 0.415(12) -0.090(6) 0.15(6) Uiso 0.0625 2 d S T P . .
O29 O 0.5000 0.559(5) -0.031(2) 0.17(4) Uiso 0.125 2 d S T P . .
O32 O 0.5000 0.0000 0.2500 0.19(8) Uiso 0.125 8 d S T P D 3
O33 O 0.540(9) 0.540(9) 0.0000 0.09(5) Uiso 0.0625 4 d S T P . .
O34 O 0.554(7) 0.446(7) -0.057(4) 0.11(4) Uiso 0.0625 2 d S T P . .
O1 O 0.287(5) -0.287(5) 0.235(3) 0.07(2) Uiso 0.0625 2 d S TU P E 3
O2 O 0.232(6) -0.295(7) 0.239(2) 0.083(19) Uiso 0.0625 1 d . U . E 3
O6 O 0.5000 -0.118(7) 0.164(3) 0.18(3) Uiso 0.125 2 d S T P F 3
O35 O 0.023(12) 0.212(9) 0.049(3) 0.17(6) Uiso 0.0625 1 d . . . . .
O36 O 0.5000 0.5000 -0.110(13) 0.2(2) Uiso 0.0625 8 d S T P . .
O37 O 0.5000 0.5000 -0.096(10) 0.11(11) Uiso 0.0625 8 d S T P . .
O39 O 0.449(5) 0.0000 0.1667(18) 0.27(3) Uiso 0.25 2 d S T P G 3

loop_
_atom_site_aniso_label
_atom_site_aniso_U_11
_atom_site_aniso_U_22
_atom_site_aniso_U_33
_atom_site_aniso_U_23
_atom_site_aniso_U_13
_atom_site_aniso_U_12
V1 0.0771(12) 0.0797(12) 0.0699(12) 0.000 -0.0157(8) 0.000
V2 0.0816(17) 0.0955(18) 0.0811(17) 0.000 0.000 0.000
Cl3 0.0625(16) 0.0625(16) 0.066(3) 0.000 0.000 0.000
V4 0.0864(18) 0.0993(19) 0.0745(17) 0.000 0.000 0.000
O41 0.069(3) 0.062(2) 0.078(3) 0.001(2) -0.017(2) -0.002(2)
O42 0.088(5) 0.096(5) 0.088(5) 0.000 -0.031(4) 0.000
C4 0.071(4) 0.071(4) 0.062(6) -0.011(3) -0.011(3) -0.017(5)
O5 0.090(3) 0.090(3) 0.064(4) -0.007(2) -0.007(2) -0.001(3)
C6 0.068(3) 0.068(3) 0.060(5) -0.006(3) -0.006(3) 0.005(5)
C9 0.084(5) 0.082(5) 0.092(5) 0.007(4) 0.016(4) 0.018(4)
C10 0.103(5) 0.103(5) 0.099(8) 0.012(5) 0.012(5) 0.045(7)
O11 0.095(7) 0.060(5) 0.089(7) 0.000(4) -0.006(5) 0.008(5)
Cl1 0.068(4) 0.064(4) 0.063(4) 0.000 0.000 0.000
C11 0.114(6) 0.097(6) 0.093(6) 0.016(5) 0.021(5) 0.035(5)
O3 0.066(5) 0.057(4) 0.063(5) -0.004(4) 0.000(4) 0.001(4)
O4 0.074(6) 0.075(5) 0.073(6) -0.010(5) -0.004(5) -0.004(4)
C12 0.072(8) 0.067(8) 0.044(7) -0.015(6) 0.000(7) 0.002(7)
O12 0.106(10) 0.049(7) 0.090(9) 0.028(6) 0.000 0.000
O40 0.085(9) 0.079(8) 0.089(9) 0.000 0.000 0.041(7)

loop_
_atom_type_symbol
_atom_type_description
_atom_type_scat_dispersion_real
_atom_type_scat_dispersion_imag
_atom_type_scat_source
C C 0.0010 0.0010 'International Tables Vol C Tables 4.2.6.8 and 6.1.1.4'
H H 0.0000 0.0000 'International Tables Vol C Tables 4.2.6.8 and 6.1.1.4'
Cl Cl 0.0880 0.0850 'International Tables Vol C Tables 4.2.6.8 and 6.1.1.4'
N N 0.0020 0.0020 'International Tables Vol C Tables 4.2.6.8 and 6.1.1.4'
O O 0.0050 0.0030 'International Tables Vol C Tables 4.2.6.8 and 6.1.1.4'
V V 0.2060 0.2960 'International Tables Vol C Tables 4.2.6.8 and 6.1.1.4'

loop_
_geom_angle_atom_site_label_1
_geom_angle_atom_site_label_2
_geom_angle_atom_site_label_3
_geom_angle
_geom_angle_site_symmetry_1
_geom_angle_site_symmetry_3
O41 V1 O41 78.4(2) 22 .
O42 V1 O41 98.8(2) . .
O42 V1 O41 98.8(2) . 22
O42 V1 O5 102.3(2) . .
O42 V1 O5 102.3(2) . 4
O5 V1 O41 87.4(2) . .
O5 V1 O41 156.1(2) . 22
O5 V1 O41 87.4(2) 4 22
O5 V1 O41 156.1(2) 4 .
O5 V1 O5 98.8(4) 4 .
O11 V2 O11 90.3(5) 5_565 22_565
O11 V2 O11 57.7(5) . 22_565
O11 V2 O11 118.0(5) 19 22_565
O11 V2 O11 90.3(5) . 19
O11 V2 O11 57.7(5) 19 5_565
O11 V2 O11 118.0(5) . 5_565
O11 V2 Cl1 80.0(3) 5_565 .
O11 V2 Cl1 46.1(3) 22_565 17_565
O11 V2 Cl1 46.1(3) 19 .
O11 V2 Cl1 80.0(3) . 17_565
O11 V2 Cl1 46.1(3) . .
O11 V2 Cl1 80.0(3) 19 17_565
O11 V2 Cl1 46.1(3) 5_565 17_565
O11 V2 Cl1 80.0(3) 22_565 .
Cl1 V2 Cl1 65.3(2) 17_565 .
O4 V2 O11 108.7(3) . 19
O4 V2 O11 108.7(3) 19 .
O4 V2 O11 48.4(4) 22_565 22_565
O4 V2 O11 108.7(3) 22_565 5_565
O4 V2 O11 48.4(4) 5_565 5_565
O4 V2 O11 163.3(4) 19 22_565
O4 V2 O11 88.4(4) 5_565 19
O4 V2 O11 88.4(4) 22_565 .
O4 V2 O11 88.4(4) . 22_565
O4 V2 O11 88.4(4) 19 5_565
O4 V2 O11 163.3(4) 5_565 .
O4 V2 O11 163.3(4) . 5_565
O4 V2 O11 48.4(4) . .
O4 V2 O11 48.4(4) 19 19
O4 V2 O11 108.7(3) 5_565 22_565
O4 V2 O11 163.3(4) 22_565 19
O4 V2 Cl1 83.3(3) 19 .
O4 V2 Cl1 83.3(3) 5_565 17_565
O4 V2 Cl1 126.6(3) 22_565 .
O4 V2 Cl1 126.6(3) 5_565 .
O4 V2 Cl1 126.6(3) . 17_565
O4 V2 Cl1 83.3(3) 22_565 17_565
O4 V2 Cl1 126.6(3) 19 17_565
O4 V2 Cl1 83.3(3) . .
O4 V2 O4 146.9(5) 22_565 19
O4 V2 O4 146.9(5) 5_565 .
O4 V2 O4 88.1(5) 19 .
O4 V2 O4 88.1(5) 22_565 5_565
O4 V2 O4 82.6(5) 22_565 .
O4 V2 O4 82.6(5) 19 5_565
O40 V2 O11 134.6(3) 5_565 .
O40 V2 O11 96.7(4) 5_565 22_565
O40 V2 O11 134.6(3) . 5_565
O40 V2 O11 96.7(4) . 19
O40 V2 O11 134.6(3) . 22_565
O40 V2 O11 96.7(4) . .
O40 V2 O11 134.6(3) 5_565 19
O40 V2 O11 96.7(4) 5_565 5_565
O40 V2 Cl1 175.3(5) 5_565 .
O40 V2 Cl1 110.0(5) 5_565 17_565
O40 V2 Cl1 110.0(5) . .
O40 V2 Cl1 175.3(5) . 17_565
O40 V2 O4 51.2(3) . .
O40 V2 O4 100.0(4) . 22_565
O40 V2 O4 100.0(4) 5_565 .
O40 V2 O4 100.0(4) . 5_565
O40 V2 O4 51.2(3) 5_565 5_565
O40 V2 O4 51.2(3) 5_565 22_565
O40 V2 O4 51.2(3) . 19
O40 V2 O4 100.0(4) 5_565 19
O40 V2 O40 74.7(10) 5_565 .
O11 V4 O11 91.5(5) 21 .
O11 V4 O11 58.4(5) 21 3_565
O11 V4 O11 120.1(6) 3_565 .
O11 V4 O11 58.4(5) 22_565 .
O11 V4 O11 91.5(5) 3_565 22_565
O11 V4 O11 120.1(6) 21 22_565
O11 V4 Cl1 81.3(3) 3_565 .
O11 V4 Cl1 81.3(3) 21 17_565
O11 V4 Cl1 46.8(3) 21 .
O11 V4 Cl1 81.3(3) 22_565 .
O11 V4 Cl1 81.3(3) . 17_565
O11 V4 Cl1 46.8(3) 3_565 17_565
O11 V4 Cl1 46.8(3) 22_565 17_565
O11 V4 Cl1 46.8(3) . .
Cl1 V4 Cl1 66.2(2) 17_565 .
O3 V4 O11 48.5(3) 3_565 3_565
O3 V4 O11 109.1(3) . 21
O3 V4 O11 165.2(4) 22_565 21
O3 V4 O11 48.5(3) 22_565 22_565
O3 V4 O11 88.7(4) . 22_565
O3 V4 O11 109.1(3) 22_565 3_565
O3 V4 O11 165.2(4) 3_565 .
O3 V4 O11 48.5(3) . .
O3 V4 O11 165.2(4) 21 22_565
O3 V4 O11 109.1(3) 3_565 22_565
O3 V4 O11 88.7(4) 22_565 .
O3 V4 O11 88.7(4) 21 3_565
O3 V4 O11 109.1(3) 21 .
O3 V4 O11 165.2(4) . 3_565
O3 V4 O11 48.5(3) 21 21
O3 V4 O11 88.7(4) 3_565 21
O3 V4 Cl1 84.1(3) 22_565 17_565
O3 V4 Cl1 84.1(3) 21 .
O3 V4 Cl1 84.1(3) . .
O3 V4 Cl1 84.1(3) 3_565 17_565
O3 V4 Cl1 127.9(3) 3_565 .
O3 V4 Cl1 127.9(3) . 17_565
O3 V4 Cl1 127.9(3) 22_565 .
O3 V4 Cl1 127.9(3) 21 17_565
O3 V4 O3 82.0(5) 22_565 .
O3 V4 O3 82.0(5) 21 3_565
O3 V4 O3 144.5(5) 22_565 21
O3 V4 O3 87.3(5) 21 .
O3 V4 O3 144.5(5) 3_565 .
O3 V4 O3 87.3(5) 22_565 3_565
O12 V4 O11 134.1(3) . 22_565
O12 V4 O11 94.3(4) 3_565 3_565
O12 V4 O11 134.1(3) . 3_565
O12 V4 O11 134.1(3) 3_565 21
O12 V4 O11 94.3(4) 3_565 22_565
O12 V4 O11 94.3(4) . .
O12 V4 O11 94.3(4) . 21
O12 V4 O11 134.1(3) 3_565 .
O12 V4 Cl1 173.6(5) . 17_565
O12 V4 Cl1 107.4(4) . .
O12 V4 Cl1 173.6(5) 3_565 .
O12 V4 Cl1 107.4(4) 3_565 17_565
O12 V4 O3 100.5(4) 3_565 21
O12 V4 O3 100.5(4) . 22_565
O12 V4 O3 49.3(3) . 21
O12 V4 O3 100.5(4) . 3_565
O12 V4 O3 49.2(3) 3_565 22_565
O12 V4 O3 100.5(4) 3_565 .
O12 V4 O3 49.3(3) . .
O12 V4 O3 49.2(3) 3_565 3_565
O12 V4 O12 79.0(9) 3_565 .
C4 O41 V1 130.2(5) . .
O41 C4 O41 128.2(9) . 24
O41 C4 C6 115.9(4) . .
O41 C4 C6 115.9(4) 24 .
V1 O5 V1 128.1(4) 2 .
C9 C6 C4 120.2(5) . .
C9 C6 C4 120.2(5) 24 .
C9 C6 H6 120.4 . .
C9 C6 H6 120.4 24 .
C9 C6 C9 119.2(9) . 24
C6 C9 H9 120.0 . .
C11 C9 C6 120.0(7) . .
C11 C9 H9 120.0 . .
C11 C10 H10 121.4 . .
C11 C10 H10 121.4 24 .
C11 C10 C11 117.1(11) . 24
V2 O11 Cl1 90.4(4) . .
V4 O11 V2 119.2(4) . .
V4 O11 Cl1 89.7(4) . .
O3 O11 V2 144.1(6) . .
O3 O11 V4 65.1(4) . .
O3 O11 Cl1 125.5(6) . .
O3 O11 O4 91.2(7) . .
O3 O11 C12 46.5(5) . .
O4 O11 V2 65.3(5) . .
O4 O11 V4 144.5(7) . .
O4 O11 Cl1 125.7(6) . .
O4 O11 C12 47.0(6) . .
C12 O11 V2 111.4(7) . .
C12 O11 V4 110.8(7) . .
C12 O11 Cl1 134.6(6) . .
V2 Cl1 V2 114.7(2) . 17_565
V4 Cl1 V2 72.86(10) 17_565 17_565
V4 Cl1 V2 72.86(10) 17_565 .
V4 Cl1 V2 72.86(10) . 17_565
V4 Cl1 V2 72.86(10) . .
V4 Cl1 V4 113.8(2) . 17_565
O11 Cl1 V2 114.5(3) 19 17_565
O11 Cl1 V2 43.5(3) . .
O11 Cl1 V2 114.5(3) 6 .
O11 Cl1 V2 43.5(3) 21 17_565
O11 Cl1 V2 114.5(3) . 17_565
O11 Cl1 V2 43.5(3) 19 .
O11 Cl1 V2 43.5(3) 6 17_565
O11 Cl1 V2 114.5(3) 21 .
O11 Cl1 V4 43.5(3) . .
O11 Cl1 V4 114.2(3) . 17_565
O11 Cl1 V4 114.2(3) 21 17_565
O11 Cl1 V4 114.2(3) 6 .
O11 Cl1 V4 43.5(3) 21 .
O11 Cl1 V4 43.5(3) 19 17_565
O11 Cl1 V4 114.2(3) 19 .
O11 Cl1 V4 43.5(3) 6 17_565
O11 Cl1 O11 85.2(5) 6 19
O11 Cl1 O11 85.3(5) 19 .
O11 Cl1 O11 146.5(5) 6 .
O11 Cl1 O11 85.2(5) 21 .
O11 Cl1 O11 146.5(5) 19 21
O11 Cl1 O11 85.3(5) 6 21
O21 Cl1 V2 122.66(11) . .
O21 Cl1 V2 122.66(11) . 17_565
O21 Cl1 V4 123.10(11) . 17_565
O21 Cl1 V4 123.10(11) . .
O21 Cl1 O11 106.8(3) . 6
O21 Cl1 O11 106.8(3) . .
O21 Cl1 O11 106.8(3) . 21
O21 Cl1 O11 106.8(3) . 19
C9 C11 C10 121.2(8) . .
C9 C11 C12 120.3(9) . .
C10 C11 C12 118.0(9) . .
O11 O3 V4 66.3(4) . .
C12 O3 V4 134.6(8) . .
C12 O3 O11 69.6(7) . .
C12 O3 O12 163.3(10) . .
O12 O3 V4 59.2(5) . .
O12 O3 O11 119.8(7) . .
O11 O4 V2 66.4(5) . .
C12 O4 V2 133.6(8) . .
C12 O4 O11 68.7(8) . .
C12 O4 O40 167.4(10) . .
O40 O4 V2 57.2(5) . .
O40 O4 O11 119.2(8) . .
C11 C12 O11 164.7(9) . .
O3 C12 O11 63.9(7) . .
O3 C12 C11 117.2(10) . .
O3 C12 O4 123.9(12) . .
O4 C12 O11 64.3(7) . .
O4 C12 C11 118.5(11) . .
O3 O12 V4 71.6(5) 21 .
O3 O12 V4 71.6(5) . .
O3 O12 O3 119.7(11) 21 .
O4 O40 V2 71.6(5) 19 .
O4 O40 V2 71.6(5) . .
O4 O40 O4 115.7(10) 19 .
C13 C13 C13 89.999(8) 21_655 22
C13 C13 H13A 44.8 21_655 .
C13 C13 H13A 122.3 22 .
C13 C13 H13B 68.2 22 .
C13 C13 H13B 129.8 21_655 .
C13 C13 N1AA 62(2) 21_655 .
C13 C13 C14 118(3) 21_655 .
H13A C13 H13B 110.1 . .
N1AA C13 C13 48(2) . 22
N1AA C13 H13A 106.9 . .
N1AA C13 H13B 115.7 . .
C14 C13 C13 134(3) . 22
C14 C13 H13A 102.1 . .
C14 C13 H13B 108.9 . .
C14 C13 N1AA 112(3) . .
C13 N1AA C13 110(5) 21_655 22
C13 N1AA C13 85(5) . 22
C13 N1AA C13 56(4) 3_655 22
C13 N1AA C13 110(5) . 3_655
C13 N1AA C13 85(5) 3_655 21_655
C13 N1AA C13 56(4) . 21_655
C13 N1AA H1AA 103.4 3_655 .
C13 N1AA H1AA 158.6 22 .
C13 N1AA H1AA 68.9 21_655 .
C13 N1AA H1AA 109.8 . .
C13 N1AA H1AB 109.8 3_655 .
C13 N1AA H1AB 68.9 22 .
C13 N1AA H1AB 158.6 21_655 .
C13 N1AA H1AB 103.4 . .
H1AA N1AA H1AB 120.0 . .
C13 C14 H14A 109.5 . .
C13 C14 H14B 109.5 . .
C13 C14 H14C 109.5 . .
H14A C14 H14B 109.5 . .
H14A C14 H14C 109.5 . .
H14B C14 H14C 109.5 . .
C50 C50 H50B 109.7 23 .
C50 C50 H50A 140.5 23 .
C50 C50 C52 52(2) 23 .
H50B C50 H50A 109.5 . .
N3 C50 C50 59.8(13) . 23
N3 C50 H50B 111.2 . .
N3 C50 H50A 109.4 . .
N3 C50 C52 107(3) . .
C52 C50 C50 67(3) 23 23
C52 C50 H50B 111.5 . .
C52 C50 H50B 108.5 23 .
C52 C50 H50A 96.1 23 .
C52 C50 H50A 108.0 . .
C52 C50 N3 121(5) 23 .
C52 C50 C52 15(5) 23 .
C50 N3 C50 180.0 15_545 23
C50 N3 C50 120(3) 15_545 .
C50 N3 C50 120(3) 25_545 23
C50 N3 C50 60(3) 15_545 25_545
C50 N3 C50 180.0(16) . 25_545
C50 N3 C50 60(3) . 23
C50 N3 H3A 103.7 . .
C50 N3 H3A 105.4 15_545 .
C50 N3 H3A 74.6 23 .
C50 N3 H3A 76.3 25_545 .
C50 N3 H3B 103.7 15_545 .
C50 N3 H3B 74.6 25_545 .
C50 N3 H3B 76.3 23 .
C50 N3 H3B 105.4 . .
H3A N3 H3B 120.0 . .
C50 C52 C50 62(3) 23 .
C50 C52 H52A 110.4 . .
C50 C52 H52A 157.9 23 .
C50 C52 H52B 107.2 . .
C50 C52 H52B 58.4 23 .
C50 C52 H52C 92.5 23 .
C50 C52 H52C 110.7 . .
C52 C52 C50 52(2) 23 .
C52 C52 C50 113(3) 23 23
C52 C52 H52A 62.6 23 .
C52 C52 H52B 140.7 23 .
C52 C52 H52C 109.3 23 .
H52A C52 H52B 109.5 . .
H52A C52 H52C 109.5 . .
H52B C52 H52C 109.5 . .
O29 O13 O29 106(6) 2_655 20_655
O29 O13 O29 74(6) 2_655 4_565
O29 O13 O29 50(4) . 2_655
O29 O13 O29 130(4) 19 4_565
O29 O13 O29 74(6) . 3_665
O29 O13 O29 106(6) 3_665 17_665
O29 O13 O29 50(4) 18_565 17_665
O29 O13 O29 50(4) 2_655 3_665
O29 O13 O29 50(4) . 4_565
O29 O13 O29 106(6) . 19
O29 O13 O29 50(4) 3_665 4_565
O29 O13 O29 130(4) . 20_655
O29 O13 O29 106(6) 18_565 4_565
O29 O13 O29 74(6) 18_565 20_655
O29 O13 O29 180.00(2) . 17_665
O29 O13 O29 130(4) 3_665 20_655
O29 O13 O29 50(4) 19 20_655
O29 O13 O29 130(4) 2_655 19
O29 O13 O29 180(4) 4_565 20_655
O29 O13 O29 180(6) 3_665 19
O29 O13 O29 130(4) 2_655 17_665
O29 O13 O29 130(4) . 18_565
O29 O13 O29 74(6) 19 17_665
O29 O13 O29 180(4) 2_655 18_565
O29 O13 O29 50(4) 20_655 17_665
O29 O13 O29 130(4) 3_665 18_565
O29 O13 O29 50(4) 19 18_565
O29 O13 O29 130(4) 4_565 17_665
O33 O13 O29 64.8(18) 18_565 18_565
O33 O13 O29 115.2(18) 18_565 20_655
O33 O13 O29 64.8(18) 18_565 17_665
O33 O13 O29 115.2(18) 2_655 18_565
O33 O13 O29 64.8(18) 18_565 3_665
O33 O13 O29 64.8(18) . 18_565
O33 O13 O29 64.8(18) 2_655 19
O33 O13 O29 115.2(18) 17_665 .
O33 O13 O29 115.2(18) . 20_655
O33 O13 O29 115.2(18) 18_565 .
O33 O13 O29 115.2(18) . 3_665
O33 O13 O29 64.8(18) 2_655 .
O33 O13 O29 115.2(18) 17_665 19
O33 O13 O29 64.8(18) . .
O33 O13 O29 115.2(18) 17_665 18_565
O33 O13 O29 115.2(18) 17_665 4_565
O33 O13 O29 64.8(18) 2_655 20_655
O33 O13 O29 64.8(18) 18_565 4_565
O33 O13 O29 64.8(18) 17_665 3_665
O33 O13 O29 115.2(18) 2_655 4_565
O33 O13 O29 115.2(18) 2_655 3_665
O33 O13 O29 64.8(18) . 4_565
O33 O13 O29 64.8(18) 17_665 17_665
O33 O13 O29 64.8(18) 17_665 2_655
O33 O13 O29 115.2(18) 2_655 17_665
O33 O13 O29 115.2(18) 18_565 2_655
O33 O13 O29 115.2(18) 18_565 19
O33 O13 O29 64.8(18) 2_655 2_655
O33 O13 O29 64.8(18) . 19
O33 O13 O29 115.2(18) . 2_655
O33 O13 O29 64.8(18) 17_665 20_655
O33 O13 O29 115.2(18) . 17_665
O33 O13 O33 180(10) 18_565 2_655
O33 O13 O33 90.00(2) 17_665 18_565
O33 O13 O33 90.00(6) 17_665 2_655
O33 O13 O33 90.00(2) 2_655 .
O33 O13 O33 180(10) 17_665 .
O33 O13 O33 90.00(6) 18_565 .
O26 O19 O29 161(10) 2_655 4_565
O26 O19 O34 110(10) 2_655 .
O26 O19 O34 110(10) 2_655 2_655
O26 O19 O37 48(10) 2_655 .
O29 O19 O37 114(10) 4_565 .
O34 O19 O29 61(9) 2_655 4_565
O34 O19 O29 61(9) . 4_565
O34 O19 O34 106(10) 2_655 .
O34 O19 O37 82(10) . .
O34 O19 O37 82(10) 2_655 .
O20 O20 O20 90.00(3) 2 4
O20 O20 O22 131(2) 4 .
O20 O20 O22 131(2) 2 .
O23 O20 O20 132(3) . 2
O23 O20 O20 132(3) . 4
O23 O20 O24 84(7) . 2
O23 O20 O24 84(7) . .
O23 O20 O22 40(7) . .
O24 O20 O20 143(7) . 2
O24 O20 O20 143(7) 2 4
O24 O20 O20 54(6) 2 2
O24 O20 O20 54(6) . 4
O24 O20 O24 158(10) . 2
O24 O20 O22 80(6) 2 .
O24 O20 O22 80(6) . .
O20 O23 O24 52(5) . 2
O20 O23 O24 52(5) . .
O24 O23 O24 102(9) 2 .
O22 O23 O20 99(10) . .
O22 O23 O24 89(8) . .
O22 O23 O24 89(8) . 2
O20 O24 O20 73(10) . 4
O20 O24 O23 113(10) . 4
O20 O24 O23 113(10) 4 .
O20 O24 O23 44(6) 4 4
O20 O24 O23 44(6) . .
O20 O24 O22 60(5) 4 4
O20 O24 O22 130(10) 4 .
O20 O24 O22 130(10) . 4
O20 O24 O22 60(5) . .
O23 O24 O23 140(10) 4 .
O23 O24 O22 35(4) . .
O23 O24 O22 35(4) 4 4
O23 O24 O22 173(8) 4 .
O23 O24 O22 173(8) . 4
O22 O24 O22 149(10) 4 .
O20 O22 O24 40(4) . 2
O20 O22 O24 40(4) . .
O23 O22 O20 40(8) . .
O23 O22 O24 56(6) . 2
O23 O22 O24 56(6) . .
O24 O22 O24 80(8) . 2
O35 O22 O20 155(10) . .
O35 O22 O20 155(10) 21 .
O35 O22 O23 144(10) . .
O35 O22 O23 144(10) 21 .
O35 O22 O24 158(10) . 2
O35 O22 O24 117(10) . .
O35 O22 O24 117(10) 21 2
O35 O22 O24 158(10) 21 .
O35 O22 O35 44(10) 21 .
O19 O26 O26 91(10) 4_565 4_565
O19 O26 O26 91(10) 4_565 2_655
O19 O26 O34 37(8) 4_565 .
O19 O26 O34 37(8) 4_565 4_565
O19 O26 O36 123(10) 4_565 .
O19 O26 O37 101(10) 4_565 .
O26 O26 O26 90.00(3) 2_655 4_565
O34 O26 O26 55(6) . 2_655
O34 O26 O26 99(7) 4_565 2_655
O34 O26 O26 99(7) . 4_565
O34 O26 O26 55(6) 4_565 4_565
O34 O26 O34 62(10) . 4_565
O36 O26 O26 53(9) . 2_655
O36 O26 O26 53(9) . 4_565
O36 O26 O34 100(10) . 4_565
O36 O26 O34 100(10) . .
O37 O26 O26 46(4) . 4_565
O37 O26 O26 46(4) . 2_655
O37 O26 O34 81(10) . .
O37 O26 O34 81(10) . 4_565
O37 O26 O36 22(10) . .
O13 O29 O29 53(3) . 3_665
O19 O29 O13 160(7) 2_655 .
O19 O29 O29 107(5) 2_655 3_665
O29 O29 O13 64.8(18) 2_655 .
O29 O29 O13 64.8(18) 4_565 .
O29 O29 O19 102(3) 4_565 2_655
O29 O29 O19 102(3) 2_655 2_655
O29 O29 O29 45.000(14) 2_655 3_665
O29 O29 O29 45.000(17) 4_565 3_665
O29 O29 O29 90.00(3) 2_655 4_565
O29 O29 O33 99(9) 2_655 .
O29 O29 O33 99(9) 4_565 2_655
O29 O29 O33 62(3) 4_565 .
O29 O29 O33 62(3) 2_655 2_655
O29 O29 O34 61(4) 4_565 2_655
O29 O29 O34 114(7) 2_655 2_655
O29 O29 O34 61(4) 2_655 3_665
O29 O29 O34 114(7) 4_565 3_665
O33 O29 O13 34(9) . .
O33 O29 O13 34(9) 2_655 .
O33 O29 O19 154(8) . 2_655
O33 O29 O19 154(8) 2_655 2_655
O33 O29 O29 78(8) . 3_665
O33 O29 O29 78(8) 2_655 3_665
O33 O29 O33 52(10) 2_655 .
O34 O29 O13 126(5) 3_665 .
O34 O29 O13 126(5) 2_655 .
O34 O29 O19 43(4) 2_655 2_655
O34 O29 O19 43(4) 3_665 2_655
O34 O29 O29 87(6) 2_655 3_665
O34 O29 O29 87(6) 3_665 3_665
O34 O29 O33 160(10) 3_665 .
O34 O29 O33 113(6) 3_665 2_655
O34 O29 O33 160(10) 2_655 2_655
O34 O29 O33 113(6) 2_655 .
O34 O29 O34 77(10) 3_665 2_655
O13 O33 O29 81(9) . .
O13 O33 O29 81(9) . 19
O13 O33 O29 81(9) . 18_565
O13 O33 O29 81(9) . 4_565
O13 O33 O33 0(10) . 17_665
O13 O33 O33 45.00(4) . 18_565
O13 O33 O33 45.00(4) . 2_655
O29 O33 O29 55(5) . 4_565
O29 O33 O29 55(5) 19 18_565
O29 O33 O29 162(10) . 18_565
O29 O33 O29 121(7) . 19
O29 O33 O29 162(10) 4_565 19
O29 O33 O29 121(7) 4_565 18_565
O29 O33 O33 81(9) . 17_665
O29 O33 O33 81(9) 19 17_665
O29 O33 O33 81(9) 4_565 17_665
O29 O33 O33 81(9) 18_565 17_665
O33 O33 O29 102(8) 2_655 18_565
O33 O33 O29 102(8) 18_565 .
O33 O33 O29 64(7) 18_565 4_565
O33 O33 O29 102(8) 18_565 19
O33 O33 O29 102(8) 2_655 4_565
O33 O33 O29 64(7) 2_655 19
O33 O33 O29 64(7) 2_655 .
O33 O33 O29 64(7) 18_565 18_565
O33 O33 O33 44.999(19) 2_655 17_665
O33 O33 O33 44.999(19) 18_565 17_665
O33 O33 O33 90.0 18_565 2_655
O19 O34 O19 130(10) . 4_565
O19 O34 O26 33(8) 4_565 .
O19 O34 O26 33(8) . 2_655
O19 O34 O26 101(10) . .
O19 O34 O26 101(10) 4_565 2_655
O19 O34 O29 129(10) . 3_665
O19 O34 O29 129(10) 4_565 4_565
O19 O34 O29 76(8) . 4_565
O19 O34 O29 76(8) 4_565 3_665
O19 O34 O34 119(10) . 4_565
O19 O34 O34 119(10) 4_565 2_655
O19 O34 O34 37(10) . 2_655
O19 O34 O34 37(10) 4_565 4_565
O26 O34 O26 69(10) . 2_655
O26 O34 O34 59(6) 2_655 2_655
O26 O34 O34 107(7) . 2_655
O26 O34 O34 59(6) . 4_565
O26 O34 O34 107(7) 2_655 4_565
O29 O34 O26 147(10) 3_665 2_655
O29 O34 O26 107(6) 4_565 2_655
O29 O34 O26 107(6) 3_665 .
O29 O34 O26 147(10) 4_565 .
O29 O34 O29 58(8) 4_565 3_665
O29 O34 O34 93(6) 4_565 4_565
O29 O34 O34 51(6) 3_665 4_565
O29 O34 O34 51(6) 4_565 2_655
O29 O34 O34 93(6) 3_665 2_655
O34 O34 O34 90.00(3) 4_565 2_655
O2 O1 O2 32(8) 23 25_545
O2 O1 O2 32(8) . 15_545
O2 O1 O2 49(8) 25_545 15_545
O2 O1 O2 79(10) . 25_545
O2 O1 O2 103(10) 23 .
O2 O1 O2 79(10) 23 15_545
O1 O2 O1 101(10) . 25_545
O1 O2 O2 71(10) . 25_545
O1 O2 O2 38(9) . 23
O1 O2 O2 30(3) 25_545 25_545
O1 O2 O2 120(10) . 15_545
O2 O2 O1 27(5) 15_545 25_545
O2 O2 O1 65(4) 23 25_545
O2 O2 O2 53(5) 15_545 25_545
O2 O2 O2 90.00(3) 15_545 23
O2 O2 O2 37(5) 23 25_545
O35 O35 O22 68(10) 21 .
O26 O36 O26 118(10) 2_655 4_565
O26 O36 O26 74(10) 3_665 2_655
O26 O36 O26 74(10) . 4_565
O26 O36 O26 74(10) . 2_655
O26 O36 O26 118(10) . 3_665
O26 O36 O26 74(10) 3_665 4_565
O37 O36 O26 59(10) . 4_565
O37 O36 O26 59(10) . .
O37 O36 O26 59(10) . 2_655
O37 O36 O26 59(10) . 3_665
O19 O37 O19 65(10) 2_655 3_665
O19 O37 O19 65(10) 2_655 .
O19 O37 O19 99(10) 2_655 4_565
O19 O37 O19 65(10) 4_565 .
O19 O37 O19 99(10) 3_665 .
O19 O37 O19 65(10) 3_665 4_565
O26 O37 O19 32(10) 3_665 2_655
O26 O37 O19 84(10) 4_565 4_565
O26 O37 O19 131(10) 3_665 4_565
O26 O37 O19 84(10) 3_665 .
O26 O37 O19 32(10) . 4_565
O26 O37 O19 131(10) 4_565 .
O26 O37 O19 84(10) 2_655 4_565
O26 O37 O19 84(10) 2_655 2_655
O26 O37 O19 84(10) 4_565 2_655
O26 O37 O19 32(10) 4_565 3_665
O26 O37 O19 84(10) . .
O26 O37 O19 131(10) . 2_655
O26 O37 O19 32(10) 2_655 .
O26 O37 O19 84(10) 3_665 3_665
O26 O37 O19 131(10) 2_655 3_665
O26 O37 O19 84(10) . 3_665
O26 O37 O26 162(10) . 3_665
O26 O37 O26 89(7) 3_665 4_565
O26 O37 O26 89(7) . 4_565
O26 O37 O26 89(7) . 2_655
O26 O37 O26 162(10) 2_655 4_565
O26 O37 O26 89(7) 3_665 2_655
O36 O37 O19 130(10) . .
O36 O37 O19 130(10) . 4_565
O36 O37 O19 130(10) . 2_655
O36 O37 O19 130(10) . 3_665
O36 O37 O26 99(10) . 2_655
O36 O37 O26 99(10) . .
O36 O37 O26 99(10) . 4_565
O36 O37 O26 99(10) . 3_665

loop_
_geom_bond_atom_site_label_1
_geom_bond_atom_site_label_2
_geom_bond_distance
_geom_bond_site_symmetry_2
V1 O41 2.024(5) .
V1 O41 2.024(5) 22
V1 O42 1.593(6) .
V1 O5 1.811(3) .
V1 O5 1.811(3) 4
V2 O11 1.916(9) 22_565
V2 O11 1.916(9) 5_565
V2 O11 1.916(9) .
V2 O11 1.916(9) 19
V2 Cl1 2.782(4) .
V2 Cl1 2.782(4) 17_565
V2 O4 1.899(9) 22_565
V2 O4 1.899(9) 19
V2 O4 1.899(9) .
V2 O4 1.899(9) 5_565
V2 O40 1.683(11) .
V2 O40 1.683(11) 5_565
V4 O11 1.893(9) 3_565
V4 O11 1.893(9) 22_565
V4 O11 1.893(9) 21
V4 O11 1.893(9) .
V4 Cl1 2.749(4) .
V4 Cl1 2.749(4) 17_565
V4 O3 1.876(8) 3_565
V4 O3 1.876(8) .
V4 O3 1.876(8) 22_565
V4 O3 1.876(8) 21
V4 O12 1.697(11) .
V4 O12 1.697(11) 3_565
O41 C4 1.254(5) .
C4 O41 1.254(5) 24
C4 C6 1.536(12) .
O5 V1 1.811(3) 2
C6 H6 0.9300 .
C6 C9 1.361(8) .
C6 C9 1.362(8) 24
C9 H9 0.9300 .
C9 C11 1.352(10) .
C10 H10 0.9300 .
C10 C11 1.368(10) 24
C10 C11 1.368(10) .
O11 Cl1 2.004(9) .
O11 O3 1.549(11) .
O11 O4 1.563(12) .
O11 C12 1.616(15) .
Cl1 V2 2.782(4) 17_565
Cl1 V4 2.749(4) 17_565
Cl1 O11 2.004(9) 6
Cl1 O11 2.004(9) 19
Cl1 O11 2.004(9) 21
Cl1 O21 1.77(8) .
C11 C12 1.494(14) .
O3 C12 1.250(13) .
O3 O12 1.498(10) .
O4 C12 1.269(14) .
O4 O40 1.559(12) .
O12 O3 1.498(10) 21
O40 O4 1.559(12) 19
C13 C13 2.02(9) 22
C13 C13 1.40(10) 21_655
C13 H13A 0.9864 .
C13 H13B 0.9702 .
C13 N1AA 1.496(15) .
C13 C14 1.49(2) .
N1AA C13 1.496(15) 21_655
N1AA C13 1.496(15) 3_655
N1AA C13 1.496(15) 22
N1AA H1AA 0.8600 .
N1AA H1AB 0.8600 .
C14 H14A 0.9600 .
C14 H14B 0.9600 .
C14 H14C 0.9600 .
C50 C50 1.45(7) 23
C50 H50B 0.9701 .
C50 H50A 0.9698 .
C50 N3 1.446(17) .
C50 C52 1.51(2) .
C50 C52 1.29(6) 23
N3 C50 1.446(18) 25_545
N3 C50 1.446(18) 23
N3 C50 1.446(17) 15_545
N3 H3A 0.8600 .
N3 H3B 0.8600 .
C52 C50 1.29(6) 23
C52 C52 0.43(13) 23
C52 H52A 0.9599 .
C52 H52B 0.9599 .
C52 H52C 0.9603 .
O13 O29 1.46(8) 18_565
O13 O29 1.46(8) 20_655
O13 O29 1.46(8) .
O13 O29 1.46(8) 4_565
O13 O29 1.46(8) 2_655
O13 O29 1.46(8) 17_665
O13 O29 1.46(8) 3_665
O13 O29 1.46(8) 19
O13 O33 0.8(2) 18_565
O13 O33 0.8(2) 17_665
O13 O33 0.8(2) 2_655
O13 O33 0.8(2) .
O14 O14 1.36(9) 7
O19 O26 0.90(19) 2_655
O19 O29 1.43(10) 4_565
O19 O34 1.01(7) 2_655
O19 O34 1.01(7) .
O19 O37 1.7(3) .
O20 O20 1.40(17) 4
O20 O20 1.40(17) 2
O20 O23 1.05(13) .
O20 O24 1.18(8) 2
O20 O24 1.18(8) .
O20 O22 1.60(13) .
O23 O24 1.50(7) 2
O23 O24 1.50(7) .
O23 O22 1.05(13) .
O24 O20 1.18(8) 4
O24 O23 1.50(7) 4
O24 O22 1.81(9) .
O24 O22 1.81(10) 4
O22 O24 1.81(9) 2
O22 O35 0.90(17) 21
O22 O35 0.90(17) .
O26 O19 0.90(19) 4_565
O26 O26 1.8(3) 4_565
O26 O26 1.8(3) 2_655
O26 O34 1.6(2) .
O26 O34 1.6(2) 4_565
O26 O36 1.5(3) .
O26 O37 1.28(19) .
O29 O19 1.43(10) 2_655
O29 O29 1.24(10) 2_655
O29 O29 1.24(10) 4_565
O29 O29 1.76(14) 3_665
O29 O33 1.34(8) .
O29 O33 1.34(8) 2_655
O29 O34 1.29(11) 3_665
O29 O34 1.29(11) 2_655
O33 O29 1.34(8) 19
O33 O29 1.34(8) 18_565
O33 O29 1.34(8) 4_565
O33 O33 1.7(4) 17_665
O33 O33 1.2(3) 18_565
O33 O33 1.2(3) 2_655
O34 O19 1.01(7) 4_565
O34 O26 1.6(2) 2_655
O34 O29 1.29(11) 4_565
O34 O29 1.29(11) 3_665
O34 O34 1.6(2) 2_655
O34 O34 1.6(2) 4_565
O1 O2 0.85(9) 23
O1 O2 1.60(14) 25_545
O1 O2 0.85(9) .
O1 O2 1.60(14) 15_545
O2 O1 1.60(14) 25_545
O2 O2 1.7(2) 25_545
O2 O2 1.00(16) 15_545
O2 O2 1.3(2) 23
O35 O35 0.7(3) 21
O36 O26 1.5(3) 2_655
O36 O26 1.5(3) 4_565
O36 O26 1.5(3) 3_665
O36 O37 0.6(6) .
O37 O19 1.7(3) 3_665
O37 O19 1.7(3) 4_565
O37 O19 1.7(3) 2_655
O37 O26 1.28(19) 4_565
O37 O26 1.28(19) 2_655
O37 O26 1.28(19) 3_665
O39 O39 1.52(14) 3_655

loop_
_geom_torsion_atom_site_label_1
_geom_torsion_atom_site_label_2
_geom_torsion_atom_site_label_3
_geom_torsion_atom_site_label_4
_geom_torsion
_geom_torsion_site_symmetry_1
_geom_torsion_site_symmetry_2
_geom_torsion_site_symmetry_3
_geom_torsion_site_symmetry_4
V1 O41 C4 O41 2.5(12) . . . 24
V1 O41 C4 C6 -178.4(4) . . . .
V2 O11 O3 V4 106.0(9) . . . .
V2 O11 O3 C12 -62.9(11) . . . .
V2 O11 O3 O12 132.5(10) . . . .
V2 O11 O4 C12 168.0(7) . . . .
V2 O11 O4 O40 -22.8(7) . . . .
V2 O11 C12 C11 -116(4) . . . .
V2 O11 C12 O3 145.9(7) . . . .
V2 O11 C12 O4 -11.7(7) . . . .
V2 O4 C12 O11 15.2(9) . . . .
V2 O4 C12 C11 178.3(7) . . . .
V2 O4 C12 O3 -9.2(17) . . . .
V2 O4 O40 O4 -58.0(8) . . . 19
V4 O11 O3 C12 -168.9(7) . . . .
V4 O11 O3 O12 26.4(7) . . . .
V4 O11 O4 V2 -106.1(10) . . . .
V4 O11 O4 C12 61.9(12) . . . .
V4 O11 O4 O40 -128.9(11) . . . .
V4 O11 C12 C11 109(4) . . . .
V4 O11 C12 O3 10.8(7) . . . .
V4 O11 C12 O4 -146.8(7) . . . .
V4 O3 C12 O11 -14.3(9) . . . .
V4 O3 C12 C11 -177.3(7) . . . .
V4 O3 C12 O4 10.1(18) . . . .
V4 O3 O12 O3 55.1(8) . . . 21
O41 V1 O5 V1 8.7(10) 22 . . 2
O41 V1 O5 V1 61.9(4) . . . 2
O41 C4 C6 C9 176.9(7) . . . .
O41 C4 C6 C9 -3.9(11) 24 . . .
O41 C4 C6 C9 3.9(11) . . . 24
O41 C4 C6 C9 -176.9(7) 24 . . 24
O42 V1 O5 V1 160.3(4) . . . 2
C4 C6 C9 C11 -176.4(7) . . . .
O5 V1 O5 V1 -94.9(5) 4 . . 2
C6 C9 C11 C10 -4.2(14) . . . .
C6 C9 C11 C12 167.7(8) . . . .
C9 C6 C9 C11 -3.4(14) 24 . . .
C9 C11 C12 O11 -78(4) . . . .
C9 C11 C12 O3 12.4(14) . . . .
C9 C11 C12 O4 -174.6(9) . . . .
C10 C11 C12 O11 94(4) . . . .
C10 C11 C12 O3 -175.5(10) . . . .
C10 C11 C12 O4 -2.5(15) . . . .
O11 V2 O4 O11 -72.9(6) 19 . . .
O11 V2 O4 O11 -39.4(17) 5_565 . . .
O11 V2 O4 O11 46.3(5) 22_565 . . .
O11 V2 O4 C12 30.8(10) 22_565 . . .
O11 V2 O4 C12 -88.3(11) 19 . . .
O11 V2 O4 C12 -15.5(9) . . . .
O11 V2 O4 C12 -54.9(19) 5_565 . . .
O11 V2 O4 O40 156.3(8) . . . .
O11 V2 O4 O40 116.9(13) 5_565 . . .
O11 V2 O4 O40 83.4(7) 19 . . .
O11 V2 O4 O40 -157.4(6) 22_565 . . .
O11 V2 O40 O4 -32.6(9) 5_565 . . 19
O11 V2 O40 O4 17.6(6) 19 . . 19
O11 V2 O40 O4 108.7(5) . . . 19
O11 V2 O40 O4 158.9(5) 22_565 . . 19
O11 V2 O40 O4 32.6(9) 22_565 . . .
O11 V2 O40 O4 -17.6(6) . . . .
O11 V2 O40 O4 -158.9(5) 5_565 . . .
O11 V2 O40 O4 -108.7(5) 19 . . .
O11 V4 O11 V2 -19.2(6) 22_565 . . .
O11 V4 O11 V2 52.0(4) 3_565 . . .
O11 V4 O11 V2 105.8(4) 21 . . .
O11 V4 O11 Cl1 -38.3(2) 3_565 . . .
O11 V4 O11 Cl1 -109.5(3) 22_565 . . .
O11 V4 O11 Cl1 15.5(5) 21 . . .
O11 V4 O11 O3 -168.2(5) 3_565 . . .
O11 V4 O11 O3 -114.4(4) 21 . . .
O11 V4 O11 O3 120.6(4) 22_565 . . .
O11 V4 O11 O4 139.6(12) 3_565 . . .
O11 V4 O11 O4 -166.7(9) 21 . . .
O11 V4 O11 O4 68.4(12) 22_565 . . .
O11 V4 O11 C12 -123.0(6) 21 . . .
O11 V4 O11 C12 -176.8(7) 3_565 . . .
O11 V4 O11 C12 112.0(6) 22_565 . . .
O11 V4 O3 O11 -47.2(5) 22_565 . . .
O11 V4 O3 O11 43.8(18) 3_565 . . .
O11 V4 O3 O11 74.4(6) 21 . . .
O11 V4 O3 C12 89.1(11) 21 . . .
O11 V4 O3 C12 -32.5(11) 22_565 . . .
O11 V4 O3 C12 58(2) 3_565 . . .
O11 V4 O3 C12 14.7(10) . . . .
O11 V4 O3 O12 -78.9(7) 21 . . .
O11 V4 O3 O12 -109.5(15) 3_565 . . .
O11 V4 O3 O12 -153.2(8) . . . .
O11 V4 O3 O12 159.6(6) 22_565 . . .
O11 V4 O12 O3 19.8(6) . . . .
O11 V4 O12 O3 29.0(9) 3_565 . . 21
O11 V4 O12 O3 -19.8(6) 21 . . 21
O11 V4 O12 O3 -160.4(5) 22_565 . . 21
O11 V4 O12 O3 -111.6(5) . . . 21
O11 V4 O12 O3 111.6(5) 21 . . .
O11 V4 O12 O3 160.4(5) 3_565 . . .
O11 V4 O12 O3 -29.0(9) 22_565 . . .
O11 O3 C12 C11 -162.9(11) . . . .
O11 O3 C12 O4 24.5(10) . . . .
O11 O3 O12 V4 -28.4(8) . . . .
O11 O3 O12 O3 26.7(14) . . . 21
O11 O4 C12 C11 163.1(11) . . . .
O11 O4 C12 O3 -24.4(10) . . . .
O11 O4 O40 V2 25.0(8) . . . .
O11 O4 O40 O4 -33.0(14) . . . 19
Cl1 V2 O4 O11 18.5(5) 17_565 . . .
Cl1 V2 O4 O11 -33.9(4) . . . .
Cl1 V2 O4 C12 3.0(12) 17_565 . . .
Cl1 V2 O4 C12 -49.3(10) . . . .
Cl1 V2 O4 O40 122.4(6) . . . .
Cl1 V2 O4 O40 174.8(6) 17_565 . . .
Cl1 V2 O40 O4 -63.2(5) . . . .
Cl1 V2 O40 O4 63.2(5) . . . 19
Cl1 V4 O11 V2 24.9(4) 17_565 . . .
Cl1 V4 O11 V2 90.3(6) . . . .
Cl1 V4 O11 Cl1 -65.4(3) 17_565 . . .
Cl1 V4 O11 O3 -129.9(5) . . . .
Cl1 V4 O11 O3 164.6(4) 17_565 . . .
Cl1 V4 O11 O4 177.8(13) . . . .
Cl1 V4 O11 O4 112.4(11) 17_565 . . .
Cl1 V4 O11 C12 156.1(6) 17_565 . . .
Cl1 V4 O11 C12 -138.5(8) . . . .
Cl1 V4 O3 O11 -19.4(5) 17_565 . . .
Cl1 V4 O3 O11 34.2(4) . . . .
Cl1 V4 O3 C12 48.9(10) . . . .
Cl1 V4 O3 C12 -4.7(12) 17_565 . . .
Cl1 V4 O3 O12 -172.6(5) 17_565 . . .
Cl1 V4 O3 O12 -119.1(6) . . . .
Cl1 V4 O12 O3 -65.7(5) . . . 21
Cl1 V4 O12 O3 65.7(5) . . . .
Cl1 O11 O3 V4 -70.3(6) . . . .
Cl1 O11 O3 C12 120.8(9) . . . .
Cl1 O11 O3 O12 -43.8(11) . . . .
Cl1 O11 O4 V2 71.2(6) . . . .
Cl1 O11 O4 C12 -120.8(9) . . . .
Cl1 O11 O4 O40 48.4(11) . . . .
Cl1 O11 C12 C11 -3(5) . . . .
Cl1 O11 C12 O3 -100.8(10) . . . .
Cl1 O11 C12 O4 101.7(10) . . . .
C11 C10 C11 C9 11.4(18) 24 . . .
C11 C10 C11 C12 -160.7(8) 24 . . .
O3 V4 O11 V2 -139.8(7) . . . .
O3 V4 O11 V2 152.0(5) 21 . . .
O3 V4 O11 V2 -59.4(5) 22_565 . . .
O3 V4 O11 V2 15.2(18) 3_565 . . .
O3 V4 O11 Cl1 61.7(4) 21 . . .
O3 V4 O11 Cl1 129.9(5) . . . .
O3 V4 O11 Cl1 -149.7(3) 22_565 . . .
O3 V4 O11 Cl1 -75.1(15) 3_565 . . .
O3 V4 O11 O3 80.4(6) 22_565 . . .
O3 V4 O11 O3 -68.2(6) 21 . . .
O3 V4 O11 O3 155.0(12) 3_565 . . .
O3 V4 O11 O4 28.2(11) 22_565 . . .
O3 V4 O11 O4 102.7(18) 3_565 . . .
O3 V4 O11 O4 -120.4(11) 21 . . .
O3 V4 O11 O4 -52.2(11) . . . .
O3 V4 O11 C12 -8.6(6) . . . .
O3 V4 O11 C12 146.4(13) 3_565 . . .
O3 V4 O11 C12 -76.8(7) 21 . . .
O3 V4 O11 C12 71.8(7) 22_565 . . .
O3 V4 O3 O11 -169.3(4) 3_565 . . .
O3 V4 O3 O11 -95.4(5) 22_565 . . .
O3 V4 O3 O11 118.5(4) 21 . . .
O3 V4 O3 C12 133.2(9) 21 . . .
O3 V4 O3 C12 -80.8(11) 22_565 . . .
O3 V4 O3 C12 -154.6(11) 3_565 . . .
O3 V4 O3 O12 -34.7(7) 21 . . .
O3 V4 O3 O12 37.5(5) 3_565 . . .
O3 V4 O3 O12 111.3(6) 22_565 . . .
O3 V4 O12 O3 -131.3(9) . . . 21
O3 V4 O12 O3 69.7(6) 3_565 . . 21
O3 V4 O12 O3 131.3(9) 21 . . .
O3 V4 O12 O3 158.9(4) 22_565 . . 21
O3 V4 O12 O3 -69.7(6) 22_565 . . .
O3 V4 O12 O3 -158.9(4) 3_565 . . .
O3 O11 O4 V2 -152.0(5) . . . .
O3 O11 O4 C12 16.1(7) . . . .
O3 O11 O4 O40 -174.8(8) . . . .
O3 O11 C12 C11 98(4) . . . .
O3 O11 C12 O4 -157.6(10) . . . .
O4 V2 O4 O11 169.3(4) 5_565 . . .
O4 V2 O4 O11 94.5(5) 22_565 . . .
O4 V2 O4 O11 -117.4(4) 19 . . .
O4 V2 O4 C12 -132.9(9) 19 . . .
O4 V2 O4 C12 153.9(11) 5_565 . . .
O4 V2 O4 C12 79.0(11) 22_565 . . .
O4 V2 O4 O40 38.9(7) 19 . . .
O4 V2 O4 O40 -34.4(6) 5_565 . . .
O4 V2 O4 O40 -109.2(6) 22_565 . . .
O4 V2 O40 O4 -71.9(6) 5_565 . . 19
O4 V2 O40 O4 126.3(9) . . . 19
O4 V2 O40 O4 -161.7(4) 22_565 . . 19
O4 V2 O40 O4 -126.3(9) 19 . . .
O4 V2 O40 O4 71.9(6) 22_565 . . .
O4 V2 O40 O4 161.7(4) 5_565 . . .
O4 O11 O3 V4 152.7(5) . . . .
O4 O11 O3 C12 -16.2(7) . . . .
O4 O11 O3 O12 179.1(8) . . . .
O4 O11 C12 C11 -104(4) . . . .
O4 O11 C12 O3 157.6(10) . . . .
C12 O11 O3 V4 168.9(7) . . . .
C12 O11 O3 O12 -164.7(11) . . . .
C12 O11 O4 V2 -168.0(7) . . . .
C12 O11 O4 O40 169.2(11) . . . .
C12 O3 O12 V4 -149(3) . . . .
C12 O3 O12 O3 -94(3) . . . 21
C12 O4 O40 V2 152(4) . . . .
C12 O4 O40 O4 94(4) . . . 19
O12 V4 O11 V2 -80.9(8) 3_565 . . .
O12 V4 O11 V2 -159.8(5) . . . .
O12 V4 O11 Cl1 109.9(4) . . . .
O12 V4 O11 Cl1 -171.2(6) 3_565 . . .
O12 V4 O11 O3 58.8(8) 3_565 . . .
O12 V4 O11 O3 -20.0(5) . . . .
O12 V4 O11 O4 -72.2(12) . . . .
O12 V4 O11 O4 6.6(14) 3_565 . . .
O12 V4 O11 C12 -28.6(7) . . . .
O12 V4 O11 C12 50.3(10) 3_565 . . .
O12 V4 O3 O11 -141.3(5) 3_565 . . .
O12 V4 O3 O11 153.2(8) . . . .
O12 V4 O3 C12 167.9(13) . . . .
O12 V4 O3 C12 -126.6(10) 3_565 . . .
O12 V4 O3 O12 65.5(9) 3_565 . . .
O12 V4 O12 O3 -114.3(5) 3_565 . . .
O12 V4 O12 O3 114.3(5) 3_565 . . 21
O12 O3 C12 O11 127(3) . . . .
O12 O3 C12 C11 -36(4) . . . .
O12 O3 C12 O4 151(3) . . . .
O40 V2 O4 O11 142.8(5) 5_565 . . .
O40 V2 O4 O11 -156.3(8) . . . .
O40 V2 O4 C12 127.3(10) 5_565 . . .
O40 V2 O4 C12 -171.8(13) . . . .
O40 V2 O4 O40 -60.9(9) 5_565 . . .
O40 V2 O40 O4 -116.8(5) 5_565 . . 19
O40 V2 O40 O4 116.8(5) 5_565 . . .
O40 O4 C12 O11 -131(4) . . . .
O40 O4 C12 C11 32(5) . . . .
O40 O4 C12 O3 -156(4) . . . .
C13 C13 N1AA C13 -119(3) 22 . . 21_655
C13 C13 N1AA C13 68(2) 21_655 . . 3_655
C13 C13 N1AA C13 -51(3) 22 . . 3_655
C13 C13 N1AA C13 119(3) 21_655 . . 22
C14 C13 N1AA C13 179(6) . . . 3_655
C14 C13 N1AA C13 111(4) . . . 21_655
C14 C13 N1AA C13 -130(4) . . . 22
C50 C50 N3 C50 179.998(2) 23 . . 15_545
C50 C50 C52 C52 -179.99(6) 23 . . 23
N3 C50 C52 C50 -23(5) . . . 23
N3 C50 C52 C52 157(5) . . . 23
C52 C50 N3 C50 -159(5) . . . 15_545
C52 C50 N3 C50 21(5) . . . 23
C52 C50 N3 C50 28(5) 23 . . 23
C52 C50 N3 C50 -152(5) 23 . . 15_545
C52 C50 C52 C50 179.99(5) 23 . . 23
O13 O29 O33 O29 -0.01(3) . . . 18_565
O13 O29 O33 O29 -73(16) . . . 19
O13 O29 O33 O29 85(5) . . . 4_565
O13 O29 O33 O33 39.7(15) . . . 18_565
O13 O29 O33 O33 0.00(3) . . . 17_665
O13 O29 O33 O33 -44(3) . . . 2_655
O19 O26 O34 O19 -155(26) 4_565 . . .
O19 O26 O34 O26 -164(17) 4_565 . . 2_655
O19 O26 O34 O29 -74(24) 4_565 . . 4_565
O19 O26 O34 O29 -18(16) 4_565 . . 3_665
O19 O26 O34 O34 -38(16) 4_565 . . 4_565
O19 O26 O34 O34 -117(17) 4_565 . . 2_655
O19 O26 O36 O26 0.000(13) 4_565 . . 3_665
O19 O26 O36 O26 -63(13) 4_565 . . 4_565
O19 O26 O36 O26 63(13) 4_565 . . 2_655
O19 O26 O36 O37 0.000(18) 4_565 . . .
O19 O26 O37 O19 -50(9) 4_565 . . 3_665
O19 O26 O37 O19 0.00(2) 4_565 . . 2_655
O19 O26 O37 O19 50(9) 4_565 . . .
O19 O26 O37 O26 -81(22) 4_565 . . 4_565
O19 O26 O37 O26 81(22) 4_565 . . 2_655
O19 O26 O37 O26 0.00(3) 4_565 . . 3_665
O19 O26 O37 O36 180.00(2) 4_565 . . .
O19 O29 O33 O13 -142(20) 2_655 . . .
O19 O29 O33 O29 -57(23) 2_655 . . 4_565
O19 O29 O33 O29 144(12) 2_655 . . 19
O19 O29 O33 O29 -142(20) 2_655 . . 18_565
O19 O29 O33 O33 174(23) 2_655 . . 2_655
O19 O29 O33 O33 -103(20) 2_655 . . 18_565
O19 O29 O33 O33 -142(20) 2_655 . . 17_665
O20 O20 O23 O24 26(7) 4 . . .
O20 O20 O23 O24 -172(15) 4 . . 2
O20 O20 O23 O24 172(15) 2 . . .
O20 O20 O23 O24 -26(7) 2 . . 2
O20 O20 O23 O22 -107(9) 2 . . .
O20 O20 O23 O22 107(9) 4 . . .
O20 O20 O24 O20 -14(18) 2 . . 4
O20 O20 O24 O23 -32(18) 2 . . 4
O20 O20 O24 O23 -156(7) 4 . . .
O20 O20 O24 O23 -18(5) 4 . . 4
O20 O20 O24 O23 -170(19) 2 . . .
O20 O20 O24 O22 163(6) 4 . . .
O20 O20 O24 O22 19(7) 4 . . 4
O20 O20 O24 O22 5(22) 2 . . 4
O20 O20 O24 O22 149(15) 2 . . .
O20 O20 O22 O23 -111(6) 4 . . .
O20 O20 O22 O23 111(6) 2 . . .
O20 O20 O22 O24 -156(12) 2 . . .
O20 O20 O22 O24 18(7) 2 . . 2
O20 O20 O22 O24 -18(7) 4 . . .
O20 O20 O22 O24 156(12) 4 . . 2
O20 O20 O22 O35 6(45) 4 . . .
O20 O20 O22 O35 -6(45) 2 . . 21
O20 O20 O22 O35 132(36) 4 . . 21
O20 O20 O22 O35 -132(36) 2 . . .
O20 O23 O24 O20 -25(9) . . . 4
O20 O23 O24 O23 -70(15) . . . 4
O20 O23 O24 O22 103(13) . . . .
O20 O23 O22 O24 -51(5) . . . .
O20 O23 O22 O24 51(5) . . . 2
O20 O23 O22 O35 -140(26) . . . .
O20 O23 O22 O35 140(26) . . . 21
O20 O24 O22 O20 21(9) 4 . . .
O20 O24 O22 O23 72(15) 4 . . .
O20 O24 O22 O23 51(10) . . . .
O20 O24 O22 O24 17(16) 4 . . 2
O20 O24 O22 O24 -4(11) . . . 2
O20 O24 O22 O35 -146(46) . . . 21
O20 O24 O22 O35 -125(43) 4 . . 21
O20 O24 O22 O35 -169(21) . . . .
O20 O24 O22 O35 -148(19) 4 . . .
O20 O22 O35 O35 151(44) . . . 21
O23 O20 O24 O20 156(7) . . . 4
O23 O20 O24 O23 139(12) . . . 4
O23 O20 O24 O22 -40(7) . . . .
O23 O20 O24 O22 175(12) . . . 4
O23 O20 O22 O24 -93(8) . . . 2
O23 O20 O22 O24 93(8) . . . .
O23 O20 O22 O35 -117(40) . . . 21
O23 O20 O22 O35 117(40) . . . .
O23 O24 O22 O20 -51(10) . . . .
O23 O24 O22 O24 -55(7) . . . 2
O23 O24 O22 O35 163(47) . . . 21
O23 O24 O22 O35 139(21) . . . .
O23 O22 O35 O35 -124(28) . . . 21
O24 O20 O23 O24 -162(15) 2 . . .
O24 O20 O23 O24 162(15) . . . 2
O24 O20 O23 O22 81(8) . . . .
O24 O20 O23 O22 -81(8) 2 . . .
O24 O20 O24 O20 -146(40) 2 . . 4
O24 O20 O24 O23 57(42) 2 . . .
O24 O20 O24 O23 -164(40) 2 . . 4
O24 O20 O24 O22 -127(39) 2 . . 4
O24 O20 O24 O22 17(43) 2 . . .
O24 O20 O22 O23 93(8) 2 . . .
O24 O20 O22 O23 -93(8) . . . .
O24 O20 O22 O24 174(17) . . . 2
O24 O20 O22 O24 -174(17) 2 . . .
O24 O20 O22 O35 -23(43) 2 . . 21
O24 O20 O22 O35 23(43) . . . .
O24 O20 O22 O35 150(39) . . . 21
O24 O20 O22 O35 -150(39) 2 . . .
O24 O23 O24 O20 -39(14) 2 . . 4
O24 O23 O24 O20 -14(12) 2 . . .
O24 O23 O24 O23 -84(15) 2 . . 4
O24 O23 O24 O22 89(9) 2 . . .
O24 O23 O22 O20 -51(5) 2 . . .
O24 O23 O22 O20 51(5) . . . .
O24 O23 O22 O24 -102(9) 2 . . .
O24 O23 O22 O24 102(9) . . . 2
O24 O23 O22 O35 89(27) 2 . . 21
O24 O23 O22 O35 169(25) 2 . . .
O24 O23 O22 O35 -89(27) . . . .
O24 O23 O22 O35 -169(25) . . . 21
O24 O22 O35 O35 31(36) 2 . . 21
O24 O22 O35 O35 168(16) . . . 21
O22 O20 O23 O24 -81(8) . . . .
O22 O20 O23 O24 81(8) . . . 2
O22 O20 O24 O20 -163(6) . . . 4
O22 O20 O24 O23 179(9) . . . 4
O22 O20 O24 O23 40(7) . . . .
O22 O20 O24 O22 -144(13) . . . 4
O22 O23 O24 O20 -103(13) . . . .
O22 O23 O24 O20 -128(12) . . . 4
O22 O23 O24 O23 -173(11) . . . 4
O22 O24 O22 O20 119(19) 4 . . .
O22 O24 O22 O23 171(14) 4 . . .
O22 O24 O22 O24 115(13) 4 . . 2
O22 O24 O22 O35 -50(26) 4 . . .
O22 O24 O22 O35 -26(53) 4 . . 21
O26 O19 O34 O19 -33(31) 2_655 . . 4_565
O26 O19 O34 O26 -15(17) 2_655 . . .
O26 O19 O34 O29 -162(15) 2_655 . . 4_565
O26 O19 O34 O29 -138(15) 2_655 . . 3_665
O26 O19 O34 O34 -119(24) 2_655 . . 2_655
O26 O19 O34 O34 -76(16) 2_655 . . 4_565
O26 O19 O37 O19 180.000(9) 2_655 . . 3_665
O26 O19 O37 O19 123(6) 2_655 . . 4_565
O26 O19 O37 O19 -123(6) 2_655 . . 2_655
O26 O19 O37 O26 97(17) 2_655 . . .
O26 O19 O37 O26 180.000(12) 2_655 . . 4_565
O26 O19 O37 O26 -97(17) 2_655 . . 3_665
O26 O19 O37 O36 0.00(3) 2_655 . . .
O26 O26 O34 O19 80(17) 4_565 . . 4_565
O26 O26 O34 O19 9(9) 2_655 . . .
O26 O26 O34 O19 -75(11) 4_565 . . .
O26 O26 O34 O19 164(17) 2_655 . . 4_565
O26 O26 O34 O26 -84(5) 4_565 . . 2_655
O26 O26 O34 O29 62(8) 4_565 . . 3_665
O26 O26 O34 O29 89(16) 2_655 . . 4_565
O26 O26 O34 O29 6(15) 4_565 . . 4_565
O26 O26 O34 O29 145(12) 2_655 . . 3_665
O26 O26 O34 O34 47(4) 2_655 . . 2_655
O26 O26 O34 O34 126(3) 2_655 . . 4_565
O26 O26 O34 O34 -37(3) 4_565 . . 2_655
O26 O26 O34 O34 42(4) 4_565 . . 4_565
O26 O26 O36 O26 125(26) 4_565 . . 2_655
O26 O26 O36 O26 -63(13) 2_655 . . 3_665
O26 O26 O36 O26 63(13) 4_565 . . 3_665
O26 O26 O36 O26 -125(26) 2_655 . . 4_565
O26 O26 O36 O37 -63(13) 2_655 . . .
O26 O26 O36 O37 63(13) 4_565 . . .
O26 O26 O37 O19 31(15) 4_565 . . 3_665
O26 O26 O37 O19 81(22) 4_565 . . 2_655
O26 O26 O37 O19 -81(22) 2_655 . . 2_655
O26 O26 O37 O19 -81(22) 2_655 . . 4_565
O26 O26 O37 O19 -131(31) 2_655 . . 3_665
O26 O26 O37 O19 -31(15) 2_655 . . .
O26 O26 O37 O19 131(31) 4_565 . . .
O26 O26 O37 O19 81(22) 4_565 . . 4_565
O26 O26 O37 O26 -81(22) 2_655 . . 3_665
O26 O26 O37 O26 163(44) 4_565 . . 2_655
O26 O26 O37 O26 -163(44) 2_655 . . 4_565
O26 O26 O37 O26 81(22) 4_565 . . 3_665
O26 O26 O37 O36 99(22) 2_655 . . .
O26 O26 O37 O36 -99(22) 4_565 . . .
O26 O36 O37 O19 180.00(2) 4_565 . . .
O26 O36 O37 O19 -90.000(8) . . . 3_665
O26 O36 O37 O19 0.000(11) 3_665 . . 2_655
O26 O36 O37 O19 0.000(9) . . . 4_565
O26 O36 O37 O19 180.00(3) 2_655 . . 3_665
O26 O36 O37 O19 0.000(10) 4_565 . . 3_665
O26 O36 O37 O19 -90.000(19) 4_565 . . 2_655
O26 O36 O37 O19 180.00(2) 3_665 . . 4_565
O26 O36 O37 O19 180.000(18) . . . 2_655
O26 O36 O37 O19 -90.000(18) 2_655 . . 4_565
O26 O36 O37 O19 90.000(9) 2_655 . . 2_655
O26 O36 O37 O19 90.000(10) 4_565 . . 4_565
O26 O36 O37 O19 90.00(3) 3_665 . . 3_665
O26 O36 O37 O19 -90.000(10) 3_665 . . .
O26 O36 O37 O19 0.000(9) 2_655 . . .
O26 O36 O37 O19 90.00(2) . . . .
O26 O36 O37 O26 -90.000(19) 2_655 . . .
O26 O36 O37 O26 -90.000(6) . . . 4_565
O26 O36 O37 O26 -90.000(19) 3_665 . . 2_655
O26 O36 O37 O26 90.000(15) 4_565 . . .
O26 O36 O37 O26 180.000(17) 2_655 . . 4_565
O26 O36 O37 O26 180.000(15) . . . 3_665
O26 O36 O37 O26 180.000(14) 4_565 . . 2_655
O26 O36 O37 O26 90.000(15) 2_655 . . 3_665
O26 O36 O37 O26 90.000(19) 3_665 . . 4_565
O26 O36 O37 O26 -90.000(13) 4_565 . . 3_665
O26 O36 O37 O26 90.000(13) . . . 2_655
O26 O36 O37 O26 180.00(2) 3_665 . . .
O29 O13 O29 O19 180.000(19) 19 . . 2_655
O29 O13 O29 O19 0.000(18) 3_665 . . 2_655
O29 O13 O29 O19 -128.6(11) 20_655 . . 2_655
O29 O13 O29 O19 128.6(11) 18_565 . . 2_655
O29 O13 O29 O19 51.4(11) 4_565 . . 2_655
O29 O13 O29 O19 -51.4(11) 2_655 . . 2_655
O29 O13 O29 O29 51.4(11) 3_665 . . 2_655
O29 O13 O29 O29 -51.4(11) 2_655 . . 3_665
O29 O13 O29 O29 -51.4(11) 3_665 . . 4_565
O29 O13 O29 O29 180.000(5) 18_565 . . 2_655
O29 O13 O29 O29 -77(2) 20_655 . . 2_655
O29 O13 O29 O29 180.000(4) 19 . . 3_665
O29 O13 O29 O29 -128.6(11) 19 . . 2_655
O29 O13 O29 O29 128.6(11) 18_565 . . 3_665
O29 O13 O29 O29 103(2) 4_565 . . 2_655
O29 O13 O29 O29 51.4(11) 4_565 . . 3_665
O29 O13 O29 O29 -103(2) 2_655 . . 4_565
O29 O13 O29 O29 77(2) 18_565 . . 4_565
O29 O13 O29 O29 128.6(11) 19 . . 4_565
O29 O13 O29 O29 180.000(3) 20_655 . . 4_565
O29 O13 O29 O29 -128.6(11) 20_655 . . 3_665
O29 O13 O29 O33 128.6(11) 3_665 . . 2_655
O29 O13 O29 O33 103(2) 20_655 . . .
O29 O13 O29 O33 0.002(11) 18_565 . . .
O29 O13 O29 O33 180.00(3) 4_565 . . 2_655
O29 O13 O29 O33 51.4(11) 19 . . .
O29 O13 O29 O33 0.00(3) 20_655 . . 2_655
O29 O13 O29 O33 -77(2) 4_565 . . .
O29 O13 O29 O33 180.002(12) 2_655 . . .
O29 O13 O29 O33 -103(2) 18_565 . . 2_655
O29 O13 O29 O33 -51.4(11) 19 . . 2_655
O29 O13 O29 O33 -128.6(11) 3_665 . . .
O29 O13 O29 O33 77(2) 2_655 . . 2_655
O29 O13 O29 O34 -179(10) 20_655 . . 2_655
O29 O13 O29 O34 -51(9) 3_665 . . 2_655
O29 O13 O29 O34 -78(9) 20_655 . . 3_665
O29 O13 O29 O34 1(10) 4_565 . . 2_655
O29 O13 O29 O34 78(9) 18_565 . . 2_655
O29 O13 O29 O34 51(9) 3_665 . . 3_665
O29 O13 O29 O34 -102(9) 2_655 . . 2_655
O29 O13 O29 O34 -129(9) 19 . . 3_665
O29 O13 O29 O34 129(9) 19 . . 2_655
O29 O13 O29 O34 179(10) 18_565 . . 3_665
O29 O13 O29 O34 102(9) 4_565 . . 3_665
O29 O13 O29 O34 -1(10) 2_655 . . 3_665
O29 O13 O33 O29 -124(5) 4_565 . . 18_565
O29 O13 O33 O29 180.000(7) 4_565 . . 19
O29 O13 O33 O29 0.002(8) 2_655 . . .
O29 O13 O33 O29 -124(5) 3_665 . . 18_565
O29 O13 O33 O29 180.000(8) 19 . . 4_565
O29 O13 O33 O29 56(5) 20_655 . . 18_565
O29 O13 O33 O29 -56(5) 18_565 . . 19
O29 O13 O33 O29 180.000(15) 20_655 . . 4_565
O29 O13 O33 O29 -56(5) 17_665 . . 19
O29 O13 O33 O29 0.000(6) 17_665 . . 18_565
O29 O13 O33 O29 124(5) 17_665 . . 4_565
O29 O13 O33 O29 56(5) 4_565 . . .
O29 O13 O33 O29 124(5) 18_565 . . 4_565
O29 O13 O33 O29 -56(5) 2_655 . . 4_565
O29 O13 O33 O29 56(5) 3_665 . . .
O29 O13 O33 O29 -124(5) 20_655 . . .
O29 O13 O33 O29 180.000(15) 2_655 . . 18_565
O29 O13 O33 O29 0.000(5) 3_665 . . 4_565
O29 O13 O33 O29 180.002(8) 18_565 . . .
O29 O13 O33 O29 -56(5) . . . 4_565
O29 O13 O33 O29 180.002(16) 17_665 . . .
O29 O13 O33 O29 124(5) . . . 19
O29 O13 O33 O29 124(5) 2_655 . . 19
O29 O13 O33 O29 180.000(16) 3_665 . . 19
O29 O13 O33 O29 0.000(7) 20_655 . . 19
O29 O13 O33 O29 179.998(5) . . . 18_565
O29 O13 O33 O29 -124(5) 19 . . .
O29 O13 O33 O29 56(5) 19 . . 18_565
O29 O13 O33 O33 -118(3) . . . 17_665
O29 O13 O33 O33 62(3) 2_655 . . 2_655
O29 O13 O33 O33 -62(3) 4_565 . . 18_565
O29 O13 O33 O33 -118(3) 2_655 . . 17_665
O29 O13 O33 O33 118(3) 4_565 . . 2_655
O29 O13 O33 O33 -62(3) 3_665 . . 17_665
O29 O13 O33 O33 62(3) 17_665 . . 18_565
O29 O13 O33 O33 118(3) 19 . . 17_665
O29 O13 O33 O33 -62(3) 19 . . 2_655
O29 O13 O33 O33 62(3) 18_565 . . 17_665
O29 O13 O33 O33 -118(3) 17_665 . . 2_655
O29 O13 O33 O33 -62(3) 4_565 . . 17_665
O29 O13 O33 O33 118(3) 20_655 . . 18_565
O29 O13 O33 O33 118(3) 20_655 . . 17_665
O29 O13 O33 O33 62(3) . . . 2_655
O29 O13 O33 O33 62(3) 17_665 . . 17_665
O29 O13 O33 O33 118(3) 3_665 . . 2_655
O29 O13 O33 O33 -118(3) 2_655 . . 18_565
O29 O13 O33 O33 -118(3) 18_565 . . 2_655
O29 O13 O33 O33 -62(3) 3_665 . . 18_565
O29 O13 O33 O33 -62(3) 20_655 . . 2_655
O29 O13 O33 O33 118(3) 19 . . 18_565
O29 O13 O33 O33 62(3) 18_565 . . 18_565
O29 O13 O33 O33 -118(3) . . . 18_565
O29 O19 O34 O19 129(24) 4_565 . . 4_565
O29 O19 O34 O26 162(15) 4_565 . . 2_655
O29 O19 O34 O26 146(12) 4_565 . . .
O29 O19 O34 O29 24(13) 4_565 . . 3_665
O29 O19 O34 O34 43(15) 4_565 . . 2_655
O29 O19 O34 O34 86(8) 4_565 . . 4_565
O29 O19 O37 O19 57(6) 4_565 . . 2_655
O29 O19 O37 O19 0.000(4) 4_565 . . 3_665
O29 O19 O37 O19 -57(6) 4_565 . . 4_565
O29 O19 O37 O26 0.000(13) 4_565 . . 4_565
O29 O19 O37 O26 180.000(12) 4_565 . . 2_655
O29 O19 O37 O26 83(17) 4_565 . . 3_665
O29 O19 O37 O26 -83(17) 4_565 . . .
O29 O19 O37 O36 180.00(3) 4_565 . . .
O29 O29 O33 O13 -39.7(15) 3_665 . . .
O29 O29 O33 O13 -0.002(14) 2_655 . . .
O29 O29 O33 O13 -85(5) 4_565 . . .
O29 O29 O33 O29 -113(18) 3_665 . . 19
O29 O29 O33 O29 -85(5) 4_565 . . 18_565
O29 O29 O33 O29 -39.7(15) 3_665 . . 18_565
O29 O29 O33 O29 -159(21) 4_565 . . 19
O29 O29 O33 O29 85(5) 2_655 . . 4_565
O29 O29 O33 O29 -73(16) 2_655 . . 19
O29 O29 O33 O29 -0.01(4) 2_655 . . 18_565
O29 O29 O33 O29 45(4) 3_665 . . 4_565
O29 O29 O33 O33 0.00(2) 2_655 . . 17_665
O29 O29 O33 O33 -45(4) 4_565 . . 18_565
O29 O29 O33 O33 -129.2(19) 4_565 . . 2_655
O29 O29 O33 O33 -85(5) 4_565 . . 17_665
O29 O29 O33 O33 -0.002(8) 3_665 . . 18_565
O29 O29 O33 O33 -39.7(15) 3_665 . . 17_665
O29 O29 O33 O33 -84(2) 3_665 . . 2_655
O29 O29 O33 O33 39.7(15) 2_655 . . 18_565
O29 O29 O33 O33 -44(3) 2_655 . . 2_655
O33 O13 O29 O19 128.6(11) . . . 2_655
O33 O13 O29 O19 -128.6(11) 2_655 . . 2_655
O33 O13 O29 O19 51.4(11) 18_565 . . 2_655
O33 O13 O29 O19 -51.4(11) 17_665 . . 2_655
O33 O13 O29 O29 -128.6(11) 2_655 . . 3_665
O33 O13 O29 O29 0.002(12) 18_565 . . 4_565
O33 O13 O29 O29 -103(2) 17_665 . . 4_565
O33 O13 O29 O29 -0.002(15) 17_665 . . 2_655
O33 O13 O29 O29 180.002(9) 2_655 . . 4_565
O33 O13 O29 O29 51.4(11) 18_565 . . 3_665
O33 O13 O29 O29 103(2) 18_565 . . 2_655
O33 O13 O29 O29 -51.4(11) 17_665 . . 3_665
O33 O13 O29 O29 77(2) . . . 4_565
O33 O13 O29 O29 -77(2) 2_655 . . 2_655
O33 O13 O29 O29 179.998(13) . . . 2_655
O33 O13 O29 O29 128.6(11) . . . 3_665
O33 O13 O29 O33 103(2) 2_655 . . .
O33 O13 O29 O33 180.00(2) 18_565 . . 2_655
O33 O13 O29 O33 -103(2) . . . 2_655
O33 O13 O29 O33 180.00(3) 17_665 . . .
O33 O13 O29 O33 -77(2) 18_565 . . .
O33 O13 O29 O33 77(2) 17_665 . . 2_655
O33 O13 O29 O34 -1(10) 17_665 . . 3_665
O33 O13 O29 O34 78(9) . . . 2_655
O33 O13 O29 O34 102(9) 18_565 . . 3_665
O33 O13 O29 O34 -102(9) 17_665 . . 2_655
O33 O13 O29 O34 -78(9) 2_655 . . 3_665
O33 O13 O29 O34 -179(10) 2_655 . . 2_655
O33 O13 O29 O34 1(10) 18_565 . . 2_655
O33 O13 O29 O34 179(10) . . . 3_665
O33 O13 O33 O29 -118(3) 18_565 . . 19
O33 O13 O33 O29 62(3) 18_565 . . 4_565
O33 O13 O33 O29 -62(3) 2_655 . . .
O33 O13 O33 O29 118(3) 2_655 . . 18_565
O33 O13 O33 O29 -118(3) 2_655 . . 4_565
O33 O13 O33 O29 62(3) 2_655 . . 19
O33 O13 O33 O29 118(3) 18_565 . . .
O33 O13 O33 O29 -62(3) 18_565 . . 18_565
O33 O13 O33 O33 0.0 18_565 . . 17_665
O33 O13 O33 O33 180.0 2_655 . . 18_565
O33 O13 O33 O33 180.0 2_655 . . 17_665
O33 O13 O33 O33 180.0 18_565 . . 2_655
O33 O29 O33 O13 44(3) 2_655 . . .
O33 O29 O33 O29 44(3) 2_655 . . 18_565
O33 O29 O33 O29 129.2(19) 2_655 . . 4_565
O33 O29 O33 O29 -29(20) 2_655 . . 19
O33 O29 O33 O33 84(2) 2_655 . . 18_565
O33 O29 O33 O33 44(3) 2_655 . . 17_665
O34 O19 O34 O19 87(24) 2_655 . . 4_565
O34 O19 O34 O26 104(15) 2_655 . . .
O34 O19 O34 O26 119(24) 2_655 . . 2_655
O34 O19 O34 O29 -19(27) 2_655 . . 3_665
O34 O19 O34 O29 -43(15) 2_655 . . 4_565
O34 O19 O34 O34 43(17) 2_655 . . 4_565
O34 O19 O37 O19 3(11) 2_655 . . 2_655
O34 O19 O37 O19 111(11) . . . 2_655
O34 O19 O37 O19 -3(11) . . . 4_565
O34 O19 O37 O19 -111(11) 2_655 . . 4_565
O34 O19 O37 O19 -54(10) 2_655 . . 3_665
O34 O19 O37 O19 54(10) . . . 3_665
O34 O19 O37 O26 -54(10) 2_655 . . 4_565
O34 O19 O37 O26 -126(10) . . . 2_655
O34 O19 O37 O26 137(20) . . . 3_665
O34 O19 O37 O26 54(10) . . . 4_565
O34 O19 O37 O26 -137(20) 2_655 . . .
O34 O19 O37 O26 -30(19) . . . .
O34 O19 O37 O26 30(19) 2_655 . . 3_665
O34 O19 O37 O26 126(10) 2_655 . . 2_655
O34 O19 O37 O36 126(10) 2_655 . . .
O34 O19 O37 O36 -126(10) . . . .
O34 O26 O34 O19 -117(11) 4_565 . . .
O34 O26 O34 O19 38(16) 4_565 . . 4_565
O34 O26 O34 O26 -126(3) 4_565 . . 2_655
O34 O26 O34 O29 19(11) 4_565 . . 3_665
O34 O26 O34 O29 -37(18) 4_565 . . 4_565
O34 O26 O34 O34 -80(5) 4_565 . . 2_655
O34 O26 O36 O26 -31(7) . . . 3_665
O34 O26 O36 O26 31(7) 4_565 . . 3_665
O34 O26 O36 O26 31(18) . . . 2_655
O34 O26 O36 O26 -31(18) 4_565 . . 4_565
O34 O26 O36 O26 94(11) 4_565 . . 2_655
O34 O26 O36 O26 -94(11) . . . 4_565
O34 O26 O36 O37 -31(7) . . . .
O34 O26 O36 O37 31(7) 4_565 . . .
O34 O26 O37 O19 -31(5) . . . 2_655
O34 O26 O37 O19 -31(5) . . . 4_565
O34 O26 O37 O19 19(11) . . . .
O34 O26 O37 O19 31(5) 4_565 . . 2_655
O34 O26 O37 O19 31(5) 4_565 . . 4_565
O34 O26 O37 O19 -81(11) . . . 3_665
O34 O26 O37 O19 -19(11) 4_565 . . 3_665
O34 O26 O37 O19 81(11) 4_565 . . .
O34 O26 O37 O26 -50(23) 4_565 . . 4_565
O34 O26 O37 O26 113(22) 4_565 . . 2_655
O34 O26 O37 O26 50(23) . . . 2_655
O34 O26 O37 O26 -31(5) . . . 3_665
O34 O26 O37 O26 -113(22) . . . 4_565
O34 O26 O37 O26 31(5) 4_565 . . 3_665
O34 O26 O37 O36 -149(5) 4_565 . . .
O34 O26 O37 O36 149(5) . . . .
O34 O29 O33 O13 -2(24) 3_665 . . .
O34 O29 O33 O13 -121(9) 2_655 . . .
O34 O29 O33 O29 83(24) 3_665 . . 4_565
O34 O29 O33 O29 -2(24) 3_665 . . 18_565
O34 O29 O33 O29 166(13) 2_655 . . 19
O34 O29 O33 O29 -121(9) 2_655 . . 18_565
O34 O29 O33 O29 -36(12) 2_655 . . 4_565
O34 O29 O33 O29 -75(31) 3_665 . . 19
O34 O29 O33 O33 -165(11) 2_655 . . 2_655
O34 O29 O33 O33 -46(24) 3_665 . . 2_655
O34 O29 O33 O33 -81(9) 2_655 . . 18_565
O34 O29 O33 O33 38(24) 3_665 . . 18_565
O34 O29 O33 O33 -121(9) 2_655 . . 17_665
O34 O29 O33 O33 -2(24) 3_665 . . 17_665
O2 O1 O2 O1 21(12) 15_545 . . 25_545
O2 O1 O2 O1 -0.001(8) 25_545 . . 25_545
O2 O1 O2 O1 -22(15) 23 . . 25_545
O2 O1 O2 O2 -22(15) 23 . . 25_545
O2 O1 O2 O2 21(12) 15_545 . . 25_545
O2 O1 O2 O2 -43(26) 23 . . 15_545
O2 O1 O2 O2 22(15) 25_545 . . 23
O2 O1 O2 O2 -21(12) 25_545 . . 15_545
O2 O1 O2 O2 43(26) 15_545 . . 23
O36 O26 O34 O19 -21(15) . . . .
O36 O26 O34 O19 134(23) . . . 4_565
O36 O26 O34 O26 -30(13) . . . 2_655
O36 O26 O34 O29 115(13) . . . 3_665
O36 O26 O34 O29 59(18) . . . 4_565
O36 O26 O34 O34 16(11) . . . 2_655
O36 O26 O34 O34 96(13) . . . 4_565
O36 O26 O37 O19 -130(9) . . . .
O36 O26 O37 O19 130(9) . . . 3_665
O36 O26 O37 O19 180.000(14) . . . 2_655
O36 O26 O37 O19 180.000(18) . . . 4_565
O36 O26 O37 O26 180.00(6) . . . 3_665
O36 O26 O37 O26 99(22) . . . 4_565
O36 O26 O37 O26 -99(22) . . . 2_655
O37 O19 O34 O19 7(23) . . . 4_565
O37 O19 O34 O26 39(18) . . . 2_655
O37 O19 O34 O26 24(12) . . . .
O37 O19 O34 O29 -98(18) . . . 3_665
O37 O19 O34 O29 -122(10) . . . 4_565
O37 O19 O34 O34 -80(16) . . . 2_655
O37 O19 O34 O34 -37(10) . . . 4_565
O37 O26 O34 O19 -33(16) . . . .
O37 O26 O34 O19 122(22) . . . 4_565
O37 O26 O34 O26 -42(13) . . . 2_655
O37 O26 O34 O29 104(14) . . . 3_665
O37 O26 O34 O29 48(20) . . . 4_565
O37 O26 O34 O34 5(13) . . . 2_655
O37 O26 O34 O34 84(12) . . . 4_565
O37 O26 O36 O26 -63(13) . . . 4_565
O37 O26 O36 O26 0.00(3) . . . 3_665
O37 O26 O36 O26 63(13) . . . 2_655
